data_7712239
loop_
_publ_author_name
'Chiu, Weiling'
'Nadeau, Ben E.'
'Patrick, Brian O.'
'Love, Jennifer'

_publ_section_title
;
 Investigating the Mechanism of Ni-Mediated Trifluoromethylthiolation of
 Aryl Halides using AgSCF3
;
_journal_name_full 'Dalton Transactions'
_journal_paper_doi 10.1039/D2DT03758K
_journal_year 2023
_chemical_formula_moiety '2(C39 H46 Cl N3 Ni), 0.295(C4 H10 O)'
_chemical_formula_sum 'C79.18 H94.94 Cl2 N6 Ni2 O0.3'
_chemical_formula_weight 1323.72
_space_group_crystal_system monoclinic
_space_group_IT_number 14
_space_group_name_Hall '-P 2yn'
_space_group_name_H-M_alt 'P 1 21/n 1'
_atom_sites_solution_hydrogens geom
_atom_sites_solution_primary dual
_audit_creation_date 2020-06-23
_audit_creation_method
;
Olex2 1.3
(compiled 2020.02.04 svn.rd84adfe8 for OlexSys, GUI svn.r6032)
;
_audit_update_record
;
2023-01-09 deposited with the CCDC.	2023-01-31 downloaded from the CCDC.
;
_cell_angle_alpha 90
_cell_angle_beta 101.175(2)
_cell_angle_gamma 90
_cell_formula_units_Z 4
_cell_length_a 22.1680(12)
_cell_length_b 13.8817(7)
_cell_length_c 23.0618(13)
_cell_measurement_reflns_used 9938
_cell_measurement_temperature 90(2)
_cell_measurement_theta_max 25.305
_cell_measurement_theta_min 2.322
_cell_volume 6962.2(6)
_computing_cell_refinement 'SAINT V8.40A (Bruker, 2019)'
_computing_data_collection APEX3
_computing_data_reduction 'SAINT V8.40A (Bruker, 2019)'
_computing_molecular_graphics 'Olex2 1.3 (Dolomanov et al., 2009)'
_computing_publication_material 'Olex2 1.3 (Dolomanov et al., 2009)'
_computing_structure_refinement 'XL  (Sheldrick, 2008)'
_computing_structure_solution 'XT  (Sheldrick, 2015)'
_diffrn_ambient_temperature 90(2)
_diffrn_detector 'Bruker APEX2 area detector'
_diffrn_detector_area_resol_mean 7.9
_diffrn_detector_type 'CCD area detector'
_diffrn_measured_fraction_theta_full 1.000
_diffrn_measured_fraction_theta_max 0.997
_diffrn_measurement_device 'Bruker D8 Kappa diffractometer'
_diffrn_measurement_device_type 'Bruker APEX II area detector'
_diffrn_measurement_method '\w and \f scans'
_diffrn_radiation_monochromator 'TRIUMPH curved-crystal'
_diffrn_radiation_probe x-ray
_diffrn_radiation_type MoK\a
_diffrn_radiation_wavelength 0.71073
_diffrn_reflns_av_R_equivalents 0.0677
_diffrn_reflns_av_unetI/netI 0.0578
_diffrn_reflns_Laue_measured_fraction_full 1.000
_diffrn_reflns_Laue_measured_fraction_max 0.997
_diffrn_reflns_limit_h_max 26
_diffrn_reflns_limit_h_min -26
_diffrn_reflns_limit_k_max 16
_diffrn_reflns_limit_k_min -16
_diffrn_reflns_limit_l_max 27
_diffrn_reflns_limit_l_min -23
_diffrn_reflns_number 79098
_diffrn_reflns_point_group_measured_fraction_full 1.000
_diffrn_reflns_point_group_measured_fraction_max 0.997
_diffrn_reflns_theta_full 25.242
_diffrn_reflns_theta_max 25.422
_diffrn_reflns_theta_min 1.721
_diffrn_source 'sealed X-ray tube'
_diffrn_source_current 30.0
_diffrn_source_power 1.35
_diffrn_source_voltage 45.0
_diffrn_standards_number 0
_exptl_absorpt_coefficient_mu 0.666
_exptl_absorpt_correction_T_max 0.954
_exptl_absorpt_correction_T_min 0.878
_exptl_absorpt_correction_type multi-scan
_exptl_absorpt_process_details
;
SADABS-2016/2 (Bruker, 2016/2) was used for absorption correction.
wR2(int) was 0.0573 before and 0.0515 after correction.
The ratio of minimum to maximum transmission is 0.9204.
The \l/2 correction factor is not present.
;
_exptl_crystal_colour orange
_exptl_crystal_colour_primary orange
_exptl_crystal_density_diffrn 1.263
_exptl_crystal_description irregular
_exptl_crystal_F_000 2817
_exptl_crystal_recrystallization_method 'The material was recrystallised from Et2O by slow evaporation'
_exptl_crystal_size_max 0.15
_exptl_crystal_size_mid 0.12
_exptl_crystal_size_min 0.07
_refine_diff_density_max 0.508
_refine_diff_density_min -0.471
_refine_diff_density_rms 0.072
_refine_ls_extinction_method none
_refine_ls_goodness_of_fit_ref 1.173
_refine_ls_hydrogen_treatment constr
_refine_ls_matrix_type full
_refine_ls_number_parameters 1010
_refine_ls_number_reflns 12828
_refine_ls_number_restraints 889
_refine_ls_restrained_S_all 1.143
_refine_ls_R_factor_all 0.0953
_refine_ls_R_factor_gt 0.0613
_refine_ls_shift/su_max 0.008
_refine_ls_shift/su_mean 0.000
_refine_ls_structure_factor_coef Fsqd
_refine_ls_weighting_details 'w=1/[\s^2^(Fo^2^)+19.2103P] where P=(Fo^2^+2Fc^2^)/3'
_refine_ls_weighting_scheme calc
_refine_ls_wR_factor_gt 0.1082
_refine_ls_wR_factor_ref 0.1172
_reflns_Friedel_coverage 0.000
_reflns_number_gt 9326
_reflns_number_total 12828
_reflns_threshold_expression 'I > 2\s(I)'
_cod_data_source_file d2dt03758k2.cif
_cod_data_source_block jl333
_cod_original_formula_sum 'C79.18 H94.94 Cl2 N6 Ni2 O0.30'
_cod_database_code 7712239
_shelx_shelxl_version_number 2018/3
_shelx_space_group_comment
;
The symmetry employed for this shelxl refinement is uniquely defined
by the following loop, which should always be used as a source of
symmetry information in preference to the above space-group names.
They are only intended as comments.
;
_shelx_estimated_absorpt_t_max 0.955
_shelx_estimated_absorpt_t_min 0.907
_olex2_refinement_description
;
1. Fixed Uiso
 At 1.2 times of:
  All C(H) groups, All C(H,H) groups
 At 1.5 times of:
  All C(H,H,H) groups
2. Restrained distances
 Ni2-Cl2 \\sim Ni2A-Cl2A
 with sigma of 0.02
 C58-C63 \\sim C58A-C63A
 with sigma of 0.02
 C57-C63 \\sim C57A-C63A
 with sigma of 0.04
 C58-C65 \\sim C58A-C65A
 with sigma of 0.04
 C59-C63 \\sim C59A-C63A
 with sigma of 0.04
 C63-C64 \\sim C63A-C64A
 with sigma of 0.02
 C63-C65 \\sim C63A-C65A
 with sigma of 0.02
 C58-C59 \\sim C58A-C59A
 with sigma of 0.02
 N5-C58 \\sim N5-C58A
 with sigma of 0.04
 C58-C62 \\sim C58A-C62A
 with sigma of 0.04
 Ni2-N4 \\sim Ni2A-N4A
 with sigma of 0.02
 C57-C58 \\sim C57A-C58A
 with sigma of 0.02
 C58-C60 \\sim C58A-C60A
 with sigma of 0.04
 C58-C64 \\sim C58A-C64A
 with sigma of 0.04
 Ni2-C41 \\sim Ni2A-C41A
 with sigma of 0.02
 Ni2-C54 \\sim Ni2A-C54
 with sigma of 0.02
 C46-C48 \\sim C46A-C48A
 with sigma of 0.04
 C41-C45 \\sim C41A-C45A
 with sigma of 0.04
 C45-C47 \\sim C45A-C47A
 with sigma of 0.04
 N4-C47 \\sim N4A-C47A
 with sigma of 0.02
 N4-C51 \\sim N4A-C51A
 with sigma of 0.02
 C42-C44 \\sim C42A-C44A
 with sigma of 0.04
 C43-C52 \\sim C43A-C52A
 with sigma of 0.04
 C41-C42 \\sim C41A-C42A
 with sigma of 0.02
 C41-C46 \\sim C41A-C46A
 with sigma of 0.02
 C42-C43 \\sim C42A-C43A
 with sigma of 0.02
 C41-C54 \\sim C41A-C54
 with sigma of 0.04
 C43-C44 \\sim C43A-C44A
 with sigma of 0.02
 C44-C45 \\sim C44A-C45A
 with sigma of 0.02
 C44-C52 \\sim C44A-C52A
 with sigma of 0.02
 C45-C46 \\sim C45A-C46A
 with sigma of 0.02
 C47-C49 \\sim C47A-C49A
 with sigma of 0.04
 C46-C47 \\sim C46A-C47A
 with sigma of 0.02
 C47-C48 \\sim C47A-C48A
 with sigma of 0.02
 C41-C43 \\sim C41A-C43A
 with sigma of 0.04
 C48-C49 \\sim C48A-C49A
 with sigma of 0.02
 C41-C47 \\sim C41A-C47A
 with sigma of 0.04
 C49-C50 \\sim C49A-C50A
 with sigma of 0.02
 C50-C51 \\sim C50A-C51A
 with sigma of 0.02
 C42-C46 \\sim C42A-C46A
 with sigma of 0.04
 C43-C45 \\sim C43A-C45A
 with sigma of 0.04
 C44-C46 \\sim C44A-C46A
 with sigma of 0.04
 Ni2-C42 \\sim Ni2A-C42A
 with sigma of 0.04
 C45-C52 \\sim C45A-C52A
 with sigma of 0.04
 Ni2-C46 \\sim Ni2A-C46A
 with sigma of 0.04
 Ni2-C47 \\sim Ni2A-C47A
 with sigma of 0.04
 Ni2-C51 \\sim Ni2A-C51A
 with sigma of 0.04
 C47-C51 \\sim C47A-C51A
 with sigma of 0.04
 Cl2-N4 \\sim Cl2A-N4A
 with sigma of 0.04
 C48-C50 \\sim C48A-C50A
 with sigma of 0.04
 Cl2-C41 \\sim Cl2A-C41A
 with sigma of 0.04
 Cl2-C54 \\sim Cl2A-C54
 with sigma of 0.04
 C49-C51 \\sim C49A-C51A
 with sigma of 0.04
 N4-C41 \\sim N4A-C41A
 with sigma of 0.04
 N4-C46 \\sim N4A-C46A
 with sigma of 0.04
 N4-C48 \\sim N4A-C48A
 with sigma of 0.04
 N4-C50 \\sim N4A-C50A
 with sigma of 0.04
 N4-C54 \\sim N4A-C54
 with sigma of 0.04
 C57-C59 \\sim C57A-C59A
 with sigma of 0.04
 C57-C62 \\sim C57A-C62A
 with sigma of 0.02
 C59-C61 \\sim C59A-C61A
 with sigma of 0.04
 C59-C60 \\sim C59A-C60A
 with sigma of 0.02
 C67-C68 \\sim C67A-C68A
 with sigma of 0.04
 C60-C61 \\sim C60A-C61A
 with sigma of 0.02
 N5-C62 \\sim N5-C62A
 with sigma of 0.04
 C57-C61 \\sim C57A-C61A
 with sigma of 0.04
 C57-C66 \\sim C57A-C66A
 with sigma of 0.04
 C61-C66 \\sim C61A-C66A
 with sigma of 0.04
 C62-C67 \\sim C62A-C67A
 with sigma of 0.04
 C60-C62 \\sim C60A-C62A
 with sigma of 0.04
 C61-C62 \\sim C61A-C62A
 with sigma of 0.02
 C62-C66 \\sim C62A-C66A
 with sigma of 0.02
 C62-C68 \\sim C62A-C68A
 with sigma of 0.04
 C64-C65 \\sim C64A-C65A
 with sigma of 0.04
 C66-C67 \\sim C66A-C67A
 with sigma of 0.02
 C66-C68 \\sim C66A-C68A
 with sigma of 0.02
 N5-C57 \\sim N5-C57A
 with sigma of 0.02
 C83-C84 \\sim C82-C81
 with sigma of 0.01
 O1-C82 \\sim O1-C83
 with sigma of 0.01
3. Uiso/Uaniso restraints and constraints
C57 \\sim C58 \\sim C59 \\sim C60 \\sim C61 \\sim C62 \\sim C63 \\sim C64 \\sim
C65 \\sim C66 \\sim C67 \\sim C68 \\sim C57A \\sim C58A \\sim C59A \\sim C60A
\\sim C61A \\sim C62A \\sim C63A \\sim C64A \\sim C65A \\sim C66A \\sim C67A
\\sim C68A: within 2A with sigma of 0.04 and sigma for terminal atoms of 0.08
within 2A
N4 \\sim C41 \\sim C42 \\sim C43 \\sim C44 \\sim C45 \\sim C46 \\sim C47 \\sim
C48 \\sim C49 \\sim C50 \\sim C51 \\sim C52: within 2A with sigma of 0.04 and
sigma for terminal atoms of 0.08 within 2A
C41A \\sim C42A \\sim C43A \\sim C44A \\sim C52A \\sim C45A \\sim C46A \\sim
C47A \\sim C48A \\sim C49A \\sim C50A \\sim C51A \\sim N4A: within 2A with
sigma of 0.04 and sigma for terminal atoms of 0.08 within 2A
Uanis(C63A) \\sim Ueq, Uanis(C63) \\sim Ueq: with sigma of 0.005 and sigma for
terminal atoms of 0.02
Uanis(C58) \\sim Ueq, Uanis(C58A) \\sim Ueq: with sigma of 0.005 and sigma for
terminal atoms of 0.02
Uanis(C58) = Uanis(C58A)
Uanis(N4) = Uanis(N4A)
Uanis(C64) = Uanis(C64A)
Uanis(C65A) = Uanis(C65)
Uanis(C60) = Uanis(C60A)
Uanis(C61A) = Uanis(C61)
Uanis(C62A) = Uanis(C62)
Uanis(C59A) = Uanis(C59)
Uanis(C57A) = Uanis(C57)
Uanis(C41A) = Uanis(C41)
Uanis(C42) = Uanis(C42A)
Uanis(C81) = Uanis(C84)
Uanis(Cl2) = Uanis(Cl2A)
Uanis(C67A) = Uanis(C67)
Uanis(C47A) = Uanis(C47)
Uanis(C46A) = Uanis(C46)
4. Rigid body (RIGU) restrains
 C57, C58, C59, C60, C61, C62, C63, C64, C65, C66, C67, C68, C57A, C58A, C59A,
 C60A, C61A, C62A, C63A, C64A, C65A, C66A, C67A, C68A
 with sigma for 1-2 distances of 0.004 and sigma for 1-3 distances of 0.004
 C41A, C42A, C43A, C44A, C52A, C45A, C46A, C47A, C48A, C49A, C50A, C51A, N4A
 with sigma for 1-2 distances of 0.004 and sigma for 1-3 distances of 0.004
5. Others
 Sof(Ni2A)=Sof(Cl2A)=Sof(C41A)=Sof(C42A)=Sof(H42A)=Sof(C43A)=Sof(H43A)=
 Sof(C44A)=Sof(C52A)=Sof(H52D)=Sof(H52E)=Sof(H52F)=Sof(C45A)=Sof(H45A)=
 Sof(C46A)=Sof(C47A)=Sof(C48A)=Sof(H48A)=Sof(C49A)=Sof(H49A)=Sof(C50A)=
 Sof(H50A)=Sof(C51A)=Sof(H51A)=Sof(N4A)=1-FVAR(1)
 Sof(Ni2)=Sof(Cl2)=Sof(N4)=Sof(C41)=Sof(C42)=Sof(H42)=Sof(C43)=Sof(H43)=
 Sof(C44)=Sof(C45)=Sof(H45)=Sof(C46)=Sof(C47)=Sof(C48)=Sof(H48)=Sof(C49)=
 Sof(H49)=Sof(C50)=Sof(H50)=Sof(C51)=Sof(H51)=Sof(C52)=Sof(H52A)=Sof(H52B)=
 Sof(H52C)=FVAR(1)
 Sof(C57A)=Sof(C58A)=Sof(C59A)=Sof(H59A)=Sof(C60A)=Sof(H60A)=Sof(C61A)=
 Sof(H61A)=Sof(C62A)=Sof(C63A)=Sof(H63A)=Sof(C64A)=Sof(H64D)=Sof(H64E)=
 Sof(H64F)=Sof(C65A)=Sof(H65D)=Sof(H65E)=Sof(H65F)=Sof(C66A)=Sof(H66A)=
 Sof(C67A)=Sof(H67D)=Sof(H67E)=Sof(H67F)=Sof(C68A)=Sof(H68D)=Sof(H68E)=
 Sof(H68F)=1-FVAR(2)
 Sof(C57)=Sof(C58)=Sof(C59)=Sof(H59)=Sof(C60)=Sof(H60)=Sof(C61)=Sof(H61)=
 Sof(C62)=Sof(C63)=Sof(H63)=Sof(C64)=Sof(H64A)=Sof(H64B)=Sof(H64C)=Sof(C65)=
 Sof(H65A)=Sof(H65B)=Sof(H65C)=Sof(C66)=Sof(H66)=Sof(C67)=Sof(H67A)=Sof(H67B)=
 Sof(H67C)=Sof(C68)=Sof(H68A)=Sof(H68B)=Sof(H68C)=FVAR(2)
 Sof(O1)=Sof(C82)=Sof(H82A)=Sof(H82B)=Sof(C83)=Sof(H83A)=Sof(H83B)=Sof(C84)=
 Sof(H84A)=Sof(H84B)=Sof(H84C)=Sof(C81)=Sof(H81A)=Sof(H81B)=Sof(H81C)=0.5*
 FVAR(4)
6.a Ternary CH refined with riding coordinates:
 C23(H23), C26(H26), C35(H35), C38(H38), C63(H63), C66(H66), C75(H75),
 C78(H78), C63A(H63A), C66A(H66A)
6.b Secondary CH2 refined with riding coordinates:
 C82(H82A,H82B), C83(H83A,H83B)
6.c Aromatic/amide H refined with riding coordinates:
 C2(H2), C3(H3), C5(H5), C8(H8), C9(H9), C10(H10), C11(H11), C15(H15),
 C16(H16), C19(H19), C20(H20), C21(H21), C31(H31), C32(H32), C33(H33), C42(H42),
  C43(H43), C45(H45), C48(H48), C49(H49), C50(H50), C51(H51), C55(H55),
 C56(H56), C59(H59), C60(H60), C61(H61), C71(H71), C72(H72), C73(H73),
 C42A(H42A), C43A(H43A), C45A(H45A), C48A(H48A), C49A(H49A), C50A(H50A),
 C51A(H51A), C59A(H59A), C60A(H60A), C61A(H61A)
6.d Idealised Me refined as rotating group:
 C12(H12A,H12B,H12C), C24(H24A,H24B,H24C), C25(H25A,H25B,H25C), C27(H27A,H27B,
 H27C), C28(H28A,H28B,H28C), C36(H36A,H36B,H36C), C37(H37A,H37B,H37C), C39(H39A,
 H39B,H39C), C40(H40A,H40B,H40C), C52(H52A,H52B,H52C), C64(H64A,H64B,H64C),
 C65(H65A,H65B,H65C), C67(H67A,H67B,H67C), C68(H68A,H68B,H68C), C76(H76A,H76B,
 H76C), C77(H77A,H77B,H77C), C79(H79A,H79B,H79C), C80(H80A,H80B,H80C),
 C52A(H52D,H52E,H52F), C64A(H64D,H64E,H64F), C65A(H65D,H65E,H65F), C67A(H67D,
 H67E,H67F), C68A(H68D,H68E,H68F), C84(H84A,H84B,H84C), C81(H81A,H81B,H81C)
;
_olex2_diffrn_ambient_temperature_device 'Oxford Cryosystems'
_olex2_exptl_crystal_mounting_method 'The crystal was mounted on a mylar loop in oil'
_olex2_submission_original_sample_id 'WC 783'
_olex2_submission_special_instructions 'No special instructions were received'

loop_
_space_group_symop_operation_xyz
'x, y, z'
'-x+1/2, y+1/2, -z+1/2'
'-x, -y, -z'
'x-1/2, -y-1/2, z-1/2'

loop_
_atom_site_label
_atom_site_type_symbol
_atom_site_fract_x
_atom_site_fract_y
_atom_site_fract_z
_atom_site_U_iso_or_equiv
_atom_site_adp_type
_atom_site_occupancy
_atom_site_site_symmetry_order
_atom_site_calc_flag
_atom_site_refinement_flags_posn
_atom_site_refinement_flags_adp
_atom_site_refinement_flags_occupancy
_atom_site_disorder_assembly
_atom_site_disorder_group
Ni1 Ni 0.86813(2) 0.62672(4) 0.38461(3) 0.02467(14) Uani 1 1 d . . . . .
Cl1 Cl 0.79523(4) 0.53502(7) 0.32863(5) 0.0305(3) Uani 1 1 d . . . . .
N1 N 0.88806(15) 0.5264(3) 0.44495(17) 0.0306(9) Uani 1 1 d . . . . .
N2 N 0.89341(14) 0.7578(2) 0.29069(16) 0.0232(8) Uani 1 1 d . . . . .
N3 N 0.80332(13) 0.7798(2) 0.30992(15) 0.0186(7) Uani 1 1 d . . . . .
C1 C 0.92153(17) 0.7035(3) 0.4402(2) 0.0281(10) Uani 1 1 d . . . . .
C2 C 0.94227(17) 0.7986(3) 0.4366(2) 0.0301(11) Uani 1 1 d . . . . .
H2 H 0.932257 0.832096 0.400100 0.036 Uiso 1 1 calc R U . . .
C3 C 0.97701(18) 0.8444(4) 0.4852(2) 0.0365(12) Uani 1 1 d . . . . .
H3 H 0.990525 0.908332 0.480517 0.044 Uiso 1 1 calc R U . . .
C4 C 0.99295(19) 0.8016(4) 0.5400(2) 0.0368(12) Uani 1 1 d . . . . .
C5 C 0.97335(19) 0.7068(4) 0.5443(2) 0.0385(12) Uani 1 1 d . . . . .
H5 H 0.983287 0.674353 0.581161 0.046 Uiso 1 1 calc R U . . .
C6 C 0.93958(18) 0.6586(3) 0.4957(2) 0.0327(11) Uani 1 1 d . . . . .
C7 C 0.92238(18) 0.5564(3) 0.4971(2) 0.0327(11) Uani 1 1 d . . . . .
C8 C 0.9409(2) 0.4933(4) 0.5444(2) 0.0458(14) Uani 1 1 d . . . . .
H8 H 0.964755 0.515544 0.580674 0.055 Uiso 1 1 calc R U . . .
C9 C 0.9236(2) 0.3969(4) 0.5372(3) 0.0500(15) Uani 1 1 d . . . . .
H9 H 0.935147 0.352382 0.568701 0.060 Uiso 1 1 calc R U . . .
C10 C 0.8896(2) 0.3669(4) 0.4843(3) 0.0475(15) Uani 1 1 d . . . . .
H10 H 0.878029 0.301256 0.478382 0.057 Uiso 1 1 calc R U . . .
C11 C 0.87252(19) 0.4332(3) 0.4395(2) 0.0356(12) Uani 1 1 d . . . . .
H11 H 0.848565 0.411658 0.403128 0.043 Uiso 1 1 calc R U . . .
C12 C 1.0315(2) 0.8514(4) 0.5926(2) 0.0536(16) Uani 1 1 d . . . . .
H12A H 1.071541 0.819199 0.603030 0.080 Uiso 1 1 calc R U . . .
H12B H 1.010493 0.848286 0.626220 0.080 Uiso 1 1 calc R U . . .
H12C H 1.037657 0.918874 0.582763 0.080 Uiso 1 1 calc R U . . .
C14 C 0.85532(16) 0.7253(3) 0.32748(18) 0.0196(9) Uani 1 1 d . . . . .
C15 C 0.86552(17) 0.8296(3) 0.2531(2) 0.0250(10) Uani 1 1 d . . . . .
H15 H 0.882837 0.862638 0.224208 0.030 Uiso 1 1 calc R U . . .
C16 C 0.80928(17) 0.8435(3) 0.26536(19) 0.0213(9) Uani 1 1 d . . . . .
H16 H 0.779377 0.888567 0.246899 0.026 Uiso 1 1 calc R U . . .
C17 C 0.95402(17) 0.7218(3) 0.2870(2) 0.0259(10) Uani 1 1 d . . . . .
C18 C 1.00486(17) 0.7833(3) 0.2990(2) 0.0278(10) Uani 1 1 d . . . . .
C19 C 1.06163(18) 0.7464(3) 0.2918(2) 0.0365(12) Uani 1 1 d . . . . .
H19 H 1.096798 0.787001 0.299043 0.044 Uiso 1 1 calc R U . . .
C20 C 1.0677(2) 0.6520(3) 0.2745(2) 0.0440(14) Uani 1 1 d . . . . .
H20 H 1.107063 0.627193 0.271883 0.053 Uiso 1 1 calc R U . . .
C21 C 1.0161(2) 0.5939(3) 0.2608(2) 0.0428(13) Uani 1 1 d . . . . .
H21 H 1.020540 0.529391 0.248519 0.051 Uiso 1 1 calc R U . . .
C22 C 0.95772(18) 0.6274(3) 0.2647(2) 0.0325(11) Uani 1 1 d . . . . .
C23 C 1.00309(18) 0.8886(3) 0.3178(2) 0.0281(10) Uani 1 1 d . . . . .
H23 H 0.962362 0.901034 0.328934 0.034 Uiso 1 1 calc R U . . .
C24 C 1.0095(2) 0.9568(3) 0.2670(2) 0.0350(12) Uani 1 1 d . . . . .
H24A H 1.007294 1.023687 0.279953 0.052 Uiso 1 1 calc R U . . .
H24B H 0.976212 0.944461 0.233149 0.052 Uiso 1 1 calc R U . . .
H24C H 1.049223 0.945701 0.255383 0.052 Uiso 1 1 calc R U . . .
C25 C 1.05355(18) 0.9101(3) 0.3718(2) 0.0374(12) Uani 1 1 d . . . . .
H25A H 1.093774 0.908581 0.360113 0.056 Uiso 1 1 calc R U . . .
H25B H 1.052425 0.861482 0.402323 0.056 Uiso 1 1 calc R U . . .
H25C H 1.046725 0.974059 0.387312 0.056 Uiso 1 1 calc R U . . .
C26 C 0.9012(2) 0.5680(3) 0.2394(3) 0.0429(14) Uani 1 1 d . . . . .
H26 H 0.867500 0.588211 0.259959 0.051 Uiso 1 1 calc R U . . .
C27 C 0.8805(3) 0.5923(5) 0.1735(3) 0.100(3) Uani 1 1 d . . . . .
H27A H 0.873138 0.661751 0.168984 0.150 Uiso 1 1 calc R U . . .
H27B H 0.842532 0.557353 0.157500 0.150 Uiso 1 1 calc R U . . .
H27C H 0.912708 0.573343 0.152045 0.150 Uiso 1 1 calc R U . . .
C28 C 0.9113(2) 0.4604(3) 0.2499(3) 0.0587(17) Uani 1 1 d . . . . .
H28A H 0.942825 0.437701 0.228635 0.088 Uiso 1 1 calc R U . . .
H28B H 0.872719 0.425936 0.235439 0.088 Uiso 1 1 calc R U . . .
H28C H 0.924817 0.448362 0.292256 0.088 Uiso 1 1 calc R U . . .
C29 C 0.74716(16) 0.7746(3) 0.33373(19) 0.0207(9) Uani 1 1 d . . . . .
C30 C 0.69636(16) 0.7258(3) 0.30139(19) 0.0213(9) Uani 1 1 d . . . . .
C31 C 0.64392(18) 0.7227(3) 0.3262(2) 0.0297(10) Uani 1 1 d . . . . .
H31 H 0.608744 0.688986 0.306050 0.036 Uiso 1 1 calc R U . . .
C32 C 0.6415(2) 0.7671(3) 0.3794(2) 0.0372(12) Uani 1 1 d . . . . .
H32 H 0.605419 0.762399 0.395672 0.045 Uiso 1 1 calc R U . . .
C33 C 0.6911(2) 0.8178(3) 0.4086(2) 0.0372(12) Uani 1 1 d . . . . .
H33 H 0.688786 0.849570 0.444597 0.045 Uiso 1 1 calc R U . . .
C34 C 0.74536(18) 0.8235(3) 0.38598(19) 0.0241(9) Uani 1 1 d . . . . .
C35 C 0.69581(18) 0.6809(3) 0.24166(19) 0.0246(10) Uani 1 1 d . . . . .
H35 H 0.739014 0.663251 0.239360 0.030 Uiso 1 1 calc R U . . .
C36 C 0.6719(2) 0.7521(3) 0.1914(2) 0.0352(11) Uani 1 1 d . . . . .
H36A H 0.628458 0.766060 0.190746 0.053 Uiso 1 1 calc R U . . .
H36B H 0.676369 0.723708 0.153583 0.053 Uiso 1 1 calc R U . . .
H36C H 0.695723 0.811958 0.197937 0.053 Uiso 1 1 calc R U . . .
C37 C 0.65670(19) 0.5892(3) 0.2325(2) 0.0351(11) Uani 1 1 d . . . . .
H37A H 0.669228 0.545985 0.266303 0.053 Uiso 1 1 calc R U . . .
H37B H 0.662624 0.556781 0.196265 0.053 Uiso 1 1 calc R U . . .
H37C H 0.613232 0.606092 0.229075 0.053 Uiso 1 1 calc R U . . .
C38 C 0.79714(19) 0.8883(3) 0.4166(2) 0.0322(11) Uani 1 1 d . . . . .
H38 H 0.834236 0.873951 0.399356 0.039 Uiso 1 1 calc R U . . .
C39 C 0.7802(2) 0.9933(3) 0.4034(2) 0.0436(13) Uani 1 1 d . . . . .
H39A H 0.769293 1.002832 0.360578 0.065 Uiso 1 1 calc R U . . .
H39B H 0.815289 1.034373 0.419878 0.065 Uiso 1 1 calc R U . . .
H39C H 0.745011 1.010325 0.421405 0.065 Uiso 1 1 calc R U . . .
C40 C 0.8142(2) 0.8704(4) 0.4827(2) 0.0551(15) Uani 1 1 d . . . . .
H40A H 0.778445 0.883313 0.500787 0.083 Uiso 1 1 calc R U . . .
H40B H 0.848028 0.913195 0.500106 0.083 Uiso 1 1 calc R U . . .
H40C H 0.826980 0.803219 0.489922 0.083 Uiso 1 1 calc R U . . .
Ni2 Ni 0.61989(15) 0.4794(3) 0.64089(17) 0.0155(4) Uani 0.765(7) 1 d D . P A 1
Cl2 Cl 0.67107(12) 0.58022(19) 0.70999(13) 0.0170(5) Uani 0.765(7) 1 d D . P A 1
N4 N 0.5486(2) 0.5635(4) 0.6217(2) 0.0169(11) Uani 0.765(7) 1 d D U P A 1
N5 N 0.72857(13) 0.3698(2) 0.62383(14) 0.0184(7) Uani 1 1 d D . . . .
N6 N 0.70642(13) 0.3462(2) 0.71006(15) 0.0184(7) Uani 1 1 d . . . . .
C41 C 0.5708(2) 0.3914(5) 0.5871(3) 0.0186(13) Uani 0.765(7) 1 d D U P A 1
C42 C 0.5836(3) 0.2995(5) 0.5695(4) 0.0258(14) Uani 0.765(7) 1 d D U P A 1
H42 H 0.624386 0.275389 0.579737 0.031 Uiso 0.765(7) 1 calc R U P A 1
C43 C 0.5381(3) 0.2423(5) 0.5371(3) 0.0262(15) Uani 0.765(7) 1 d D U P A 1
H43 H 0.548400 0.179481 0.525940 0.031 Uiso 0.765(7) 1 calc R U P A 1
C44 C 0.4778(3) 0.2742(6) 0.5205(3) 0.0278(15) Uani 0.765(7) 1 d D U P A 1
C45 C 0.4644(3) 0.3667(7) 0.5359(3) 0.0236(18) Uani 0.765(7) 1 d D U P A 1
H45 H 0.423906 0.391020 0.523807 0.028 Uiso 0.765(7) 1 calc R U P A 1
C46 C 0.5098(2) 0.4250(5) 0.5691(3) 0.0206(13) Uani 0.765(7) 1 d D U P A 1
C47 C 0.4981(2) 0.5219(5) 0.5883(3) 0.0205(13) Uani 0.765(7) 1 d D U P A 1
C48 C 0.4424(3) 0.5710(5) 0.5764(3) 0.0290(15) Uani 0.765(7) 1 d D U P A 1
H48 H 0.406979 0.541327 0.553581 0.035 Uiso 0.765(7) 1 calc R U P A 1
C49 C 0.4388(3) 0.6625(6) 0.5979(3) 0.0320(18) Uani 0.765(7) 1 d D U P A 1
H49 H 0.400731 0.696108 0.589882 0.038 Uiso 0.765(7) 1 calc R U P A 1
C50 C 0.4902(3) 0.7062(5) 0.6311(3) 0.0307(16) Uani 0.765(7) 1 d D U P A 1
H50 H 0.488469 0.770043 0.645622 0.037 Uiso 0.765(7) 1 calc R U P A 1
C51 C 0.5446(3) 0.6531(5) 0.6426(3) 0.0223(15) Uani 0.765(7) 1 d D U P A 1
H51 H 0.580100 0.681321 0.666063 0.027 Uiso 0.765(7) 1 calc R U P A 1
C52 C 0.4287(3) 0.2083(5) 0.4857(3) 0.0395(19) Uani 0.765(7) 1 d D U P A 1
H52A H 0.428199 0.215527 0.443346 0.059 Uiso 0.765(7) 1 calc R U P A 1
H52B H 0.388407 0.225886 0.493971 0.059 Uiso 0.765(7) 1 calc R U P A 1
H52C H 0.438027 0.141295 0.497455 0.059 Uiso 0.765(7) 1 calc R U P A 1
C54 C 0.68688(16) 0.3943(3) 0.65828(18) 0.0179(9) Uani 1 1 d D . . . .
C55 C 0.77319(17) 0.3088(3) 0.65527(18) 0.0197(9) Uani 1 1 d . . . . .
H55 H 0.807350 0.282633 0.641353 0.024 Uiso 1 1 calc R U . . .
C56 C 0.75943(16) 0.2935(3) 0.70840(18) 0.0192(9) Uani 1 1 d . . . . .
H56 H 0.781553 0.254359 0.739080 0.023 Uiso 1 1 calc R U . . .
C57 C 0.7283(6) 0.3944(4) 0.5625(2) 0.0180(17) Uani 0.829(7) 1 d D U P B 1
C58 C 0.7355(4) 0.4919(4) 0.5479(3) 0.0225(13) Uani 0.829(7) 1 d D U P B 1
C59 C 0.7313(6) 0.5117(4) 0.4877(3) 0.0303(15) Uani 0.829(7) 1 d D U P B 1
H59 H 0.732991 0.576942 0.475694 0.036 Uiso 0.829(7) 1 calc R U P B 1
C60 C 0.7248(3) 0.4414(4) 0.4452(3) 0.0317(15) Uani 0.829(7) 1 d D U P B 1
H60 H 0.721868 0.458052 0.404746 0.038 Uiso 0.829(7) 1 calc R U P B 1
C61 C 0.7227(3) 0.3469(4) 0.4617(2) 0.0245(13) Uani 0.829(7) 1 d D U P B 1
H61 H 0.719917 0.298096 0.432358 0.029 Uiso 0.829(7) 1 calc R U P B 1
C62 C 0.7244(2) 0.3201(4) 0.5203(2) 0.0183(12) Uani 0.829(7) 1 d D U P B 1
C63 C 0.7526(2) 0.5684(4) 0.5944(3) 0.0267(14) Uani 0.829(7) 1 d D U P B 1
H63 H 0.745375 0.541024 0.632576 0.032 Uiso 0.829(7) 1 calc R U P B 1
C64 C 0.7147(3) 0.6623(4) 0.5828(3) 0.064(2) Uani 0.829(7) 1 d D U P B 1
H64A H 0.719687 0.690024 0.544917 0.096 Uiso 0.829(7) 1 calc R U P B 1
H64B H 0.729135 0.708487 0.614593 0.096 Uiso 0.829(7) 1 calc R U P B 1
H64C H 0.671148 0.647964 0.581473 0.096 Uiso 0.829(7) 1 calc R U P B 1
C65 C 0.8222(3) 0.5916(5) 0.6026(3) 0.0449(17) Uani 0.829(7) 1 d D U P B 1
H65A H 0.846105 0.533267 0.614956 0.067 Uiso 0.829(7) 1 calc R U P B 1
H65B H 0.832937 0.641491 0.632937 0.067 Uiso 0.829(7) 1 calc R U P B 1
H65C H 0.831395 0.614799 0.565158 0.067 Uiso 0.829(7) 1 calc R U P B 1
C66 C 0.7264(3) 0.2135(4) 0.5353(3) 0.0195(14) Uani 0.829(7) 1 d D U P B 1
H66 H 0.718986 0.206018 0.576516 0.023 Uiso 0.829(7) 1 calc R U P B 1
C67 C 0.7904(3) 0.1716(5) 0.5330(4) 0.0248(14) Uani 0.829(7) 1 d D U P B 1
H67A H 0.796375 0.171198 0.491970 0.037 Uiso 0.829(7) 1 calc R U P B 1
H67B H 0.793217 0.105663 0.548394 0.037 Uiso 0.829(7) 1 calc R U P B 1
H67C H 0.822238 0.211464 0.557063 0.037 Uiso 0.829(7) 1 calc R U P B 1
C68 C 0.6777(3) 0.1546(5) 0.4936(4) 0.0305(18) Uani 0.829(7) 1 d D U P B 1
H68A H 0.637082 0.183352 0.492177 0.046 Uiso 0.829(7) 1 calc R U P B 1
H68B H 0.677714 0.088229 0.508040 0.046 Uiso 0.829(7) 1 calc R U P B 1
H68C H 0.687278 0.154640 0.453821 0.046 Uiso 0.829(7) 1 calc R U P B 1
C69 C 0.68006(16) 0.3498(3) 0.76300(18) 0.0188(9) Uani 1 1 d . . . . .
C70 C 0.71190(17) 0.3998(3) 0.81231(18) 0.0206(9) Uani 1 1 d . . . . .
C71 C 0.68614(18) 0.4004(3) 0.86282(19) 0.0248(10) Uani 1 1 d . . . . .
H71 H 0.706805 0.433644 0.896951 0.030 Uiso 1 1 calc R U . . .
C72 C 0.63128(18) 0.3540(3) 0.8647(2) 0.0261(10) Uani 1 1 d . . . . .
H72 H 0.614237 0.356097 0.899398 0.031 Uiso 1 1 calc R U . . .
C73 C 0.60182(17) 0.3048(3) 0.81560(19) 0.0232(9) Uani 1 1 d . . . . .
H73 H 0.564004 0.273519 0.816914 0.028 Uiso 1 1 calc R U . . .
C74 C 0.62547(17) 0.2993(3) 0.76398(18) 0.0197(9) Uani 1 1 d . . . . .
C75 C 0.77376(17) 0.4492(3) 0.81416(19) 0.0221(9) Uani 1 1 d . . . . .
H75 H 0.778980 0.461137 0.772661 0.026 Uiso 1 1 calc R U . . .
C76 C 0.82725(18) 0.3854(3) 0.8451(2) 0.0297(10) Uani 1 1 d . . . . .
H76A H 0.823666 0.375263 0.886392 0.045 Uiso 1 1 calc R U . . .
H76B H 0.866402 0.417345 0.843861 0.045 Uiso 1 1 calc R U . . .
H76C H 0.825715 0.323165 0.824901 0.045 Uiso 1 1 calc R U . . .
C77 C 0.7771(2) 0.5459(3) 0.8466(2) 0.0325(11) Uani 1 1 d . . . . .
H77A H 0.742061 0.586085 0.828704 0.049 Uiso 1 1 calc R U . . .
H77B H 0.815491 0.578807 0.843508 0.049 Uiso 1 1 calc R U . . .
H77C H 0.775944 0.534827 0.888331 0.049 Uiso 1 1 calc R U . . .
C78 C 0.59408(18) 0.2347(3) 0.7138(2) 0.0293(10) Uani 1 1 d . . . . .
H78 H 0.613812 0.245223 0.678848 0.035 Uiso 1 1 calc R U . . .
C79 C 0.6039(2) 0.1299(3) 0.7335(2) 0.0395(12) Uani 1 1 d . . . . .
H79A H 0.648030 0.117239 0.745819 0.059 Uiso 1 1 calc R U . . .
H79B H 0.586713 0.087228 0.700550 0.059 Uiso 1 1 calc R U . . .
H79C H 0.583286 0.117835 0.766737 0.059 Uiso 1 1 calc R U . . .
C80 C 0.52492(19) 0.2579(4) 0.6958(2) 0.0407(12) Uani 1 1 d . . . . .
H80A H 0.504440 0.243214 0.728813 0.061 Uiso 1 1 calc R U . . .
H80B H 0.506745 0.218948 0.661439 0.061 Uiso 1 1 calc R U . . .
H80C H 0.519649 0.326420 0.685807 0.061 Uiso 1 1 calc R U . . .
O1 O 0.500000 0.000000 0.500000 0.063(3) Uani 0.589(8) 2 d DS . P . .
C82 C 0.5290(9) -0.0175(13) 0.5597(6) 0.056(6) Uani 0.295(4) 1 d D . P C -1
H82A H 0.565307 0.024857 0.570920 0.067 Uiso 0.295(4) 1 calc R U P C -1
H82B H 0.542817 -0.085297 0.564565 0.067 Uiso 0.295(4) 1 calc R U P C -1
C83 C 0.5383(7) -0.0253(14) 0.4602(7) 0.052(5) Uani 0.295(4) 1 d D . P C -1
H83A H 0.554704 -0.091289 0.468195 0.062 Uiso 0.295(4) 1 calc R U P C -1
H83B H 0.573105 0.020238 0.463188 0.062 Uiso 0.295(4) 1 calc R U P C -1
Ni2A Ni 0.6248(5) 0.4941(8) 0.6543(6) 0.024(2) Uani 0.235(7) 1 d D . P A 2
Cl2A Cl 0.6815(4) 0.5846(7) 0.7267(4) 0.0170(5) Uani 0.235(7) 1 d D . P A 2
C41A C 0.5676(8) 0.4172(16) 0.5998(12) 0.0186(13) Uani 0.235(7) 1 d D U P A 2
C42A C 0.5730(10) 0.3297(18) 0.5723(14) 0.0258(14) Uani 0.235(7) 1 d D U P A 2
H42A H 0.611563 0.297649 0.580166 0.031 Uiso 0.235(7) 1 calc R U P A 2
C43A C 0.5239(8) 0.2865(15) 0.5335(10) 0.030(5) Uani 0.235(7) 1 d D U P A 2
H43A H 0.529643 0.224776 0.517545 0.036 Uiso 0.235(7) 1 calc R U P A 2
C44A C 0.4672(8) 0.3318(18) 0.5176(11) 0.025(6) Uani 0.235(7) 1 d D U P A 2
C52A C 0.4142(7) 0.2872(15) 0.4736(7) 0.030(5) Uani 0.235(7) 1 d D U P A 2
H52D H 0.430700 0.245474 0.446114 0.045 Uiso 0.235(7) 1 calc R U P A 2
H52E H 0.389437 0.338471 0.451378 0.045 Uiso 0.235(7) 1 calc R U P A 2
H52F H 0.388339 0.249004 0.494924 0.045 Uiso 0.235(7) 1 calc R U P A 2
C45A C 0.4599(7) 0.4227(14) 0.5419(8) 0.021(4) Uani 0.235(7) 1 d D U P A 2
H45A H 0.421576 0.455462 0.532597 0.025 Uiso 0.235(7) 1 calc R U P A 2
C46A C 0.5098(7) 0.4645(15) 0.5799(10) 0.0206(13) Uani 0.235(7) 1 d D U P A 2
C47A C 0.5036(7) 0.5575(13) 0.6073(9) 0.0205(13) Uani 0.235(7) 1 d D U P A 2
C48A C 0.4506(9) 0.6157(17) 0.5969(13) 0.037(6) Uani 0.235(7) 1 d D U P A 2
H48A H 0.413874 0.593290 0.572382 0.045 Uiso 0.235(7) 1 calc R U P A 2
C49A C 0.4527(10) 0.7047(16) 0.6225(12) 0.037(5) Uani 0.235(7) 1 d D U P A 2
H49A H 0.416871 0.743820 0.616199 0.045 Uiso 0.235(7) 1 calc R U P A 2
C50A C 0.5068(8) 0.7387(14) 0.6577(11) 0.030(5) Uani 0.235(7) 1 d D U P A 2
H50A H 0.508850 0.800755 0.675292 0.036 Uiso 0.235(7) 1 calc R U P A 2
C51A C 0.5579(8) 0.6774(13) 0.6660(12) 0.029(5) Uani 0.235(7) 1 d D U P A 2
H51A H 0.595413 0.700024 0.689212 0.035 Uiso 0.235(7) 1 calc R U P A 2
N4A N 0.5569(7) 0.5876(11) 0.6427(9) 0.0169(11) Uani 0.235(7) 1 d D U P A 2
C57A C 0.722(4) 0.4078(16) 0.5652(8) 0.0180(17) Uani 0.171(7) 1 d D U P B 2
C58A C 0.729(2) 0.5036(16) 0.5527(11) 0.0225(13) Uani 0.171(7) 1 d D U P B 2
C59A C 0.729(3) 0.533(2) 0.4944(13) 0.0303(15) Uani 0.171(7) 1 d D U P B 2
H59A H 0.737255 0.598246 0.486199 0.036 Uiso 0.171(7) 1 calc R U P B 2
C60A C 0.715(2) 0.468(2) 0.4498(13) 0.0317(15) Uani 0.171(7) 1 d D U P B 2
H60A H 0.709554 0.488781 0.409767 0.038 Uiso 0.171(7) 1 calc R U P B 2
C61A C 0.7094(16) 0.3730(19) 0.4633(11) 0.0245(13) Uani 0.171(7) 1 d D U P B 2
H61A H 0.704919 0.327626 0.431933 0.029 Uiso 0.171(7) 1 calc R U P B 2
C62A C 0.7099(15) 0.3385(15) 0.5198(10) 0.0183(12) Uani 0.171(7) 1 d D U P B 2
C63A C 0.7434(14) 0.5862(17) 0.5955(12) 0.040(4) Uani 0.171(7) 1 d D U P B 2
H63A H 0.713207 0.592540 0.622425 0.048 Uiso 0.171(7) 1 calc R U P B 2
C64A C 0.7470(16) 0.6786(17) 0.5564(15) 0.064(2) Uani 0.171(7) 1 d D U P B 2
H64D H 0.786538 0.679672 0.543460 0.096 Uiso 0.171(7) 1 calc R U P B 2
H64E H 0.743073 0.736530 0.579681 0.096 Uiso 0.171(7) 1 calc R U P B 2
H64F H 0.713479 0.676973 0.521714 0.096 Uiso 0.171(7) 1 calc R U P B 2
C65A C 0.8085(12) 0.561(2) 0.6280(14) 0.0449(17) Uani 0.171(7) 1 d D U P B 2
H65D H 0.806499 0.507050 0.655213 0.067 Uiso 0.171(7) 1 calc R U P B 2
H65E H 0.827165 0.616722 0.650256 0.067 Uiso 0.171(7) 1 calc R U P B 2
H65F H 0.833454 0.541627 0.599111 0.067 Uiso 0.171(7) 1 calc R U P B 2
C66A C 0.7081(13) 0.2318(16) 0.5326(15) 0.025(5) Uani 0.171(7) 1 d D U P B 2
H66A H 0.699488 0.222865 0.573239 0.030 Uiso 0.171(7) 1 calc R U P B 2
C67A C 0.7708(14) 0.187(2) 0.530(2) 0.0248(14) Uani 0.171(7) 1 d D U P B 2
H67D H 0.777747 0.188499 0.489608 0.037 Uiso 0.171(7) 1 calc R U P B 2
H67E H 0.771348 0.119530 0.543693 0.037 Uiso 0.171(7) 1 calc R U P B 2
H67F H 0.803323 0.222812 0.556074 0.037 Uiso 0.171(7) 1 calc R U P B 2
C68A C 0.6577(14) 0.180(2) 0.488(2) 0.036(9) Uani 0.171(7) 1 d D U P B 2
H68D H 0.620303 0.219612 0.480953 0.053 Uiso 0.171(7) 1 calc R U P B 2
H68E H 0.648813 0.117574 0.504157 0.053 Uiso 0.171(7) 1 calc R U P B 2
H68F H 0.671864 0.170602 0.450797 0.053 Uiso 0.171(7) 1 calc R U P B 2
C84 C 0.4965(16) -0.019(5) 0.3993(11) 0.078(8) Uani 0.295(4) 1 d D . P C -1
H84A H 0.520308 -0.034457 0.368814 0.117 Uiso 0.295(4) 1 calc R U P C -1
H84B H 0.479511 0.045724 0.392931 0.117 Uiso 0.295(4) 1 calc R U P C -1
H84C H 0.462815 -0.065907 0.397059 0.117 Uiso 0.295(4) 1 calc R U P C -1
C81 C 0.4823(15) 0.003(5) 0.5988(12) 0.078(8) Uani 0.295(4) 1 d D . P C -1
H81A H 0.453485 0.053042 0.580257 0.117 Uiso 0.295(4) 1 calc R U P C -1
H81B H 0.503802 0.026026 0.637584 0.117 Uiso 0.295(4) 1 calc R U P C -1
H81C H 0.459525 -0.055669 0.603765 0.117 Uiso 0.295(4) 1 calc R U P C -1

loop_
_atom_site_aniso_label
_atom_site_aniso_U_11
_atom_site_aniso_U_22
_atom_site_aniso_U_33
_atom_site_aniso_U_23
_atom_site_aniso_U_13
_atom_site_aniso_U_12
Ni1 0.0142(2) 0.0211(3) 0.0380(4) 0.0059(2) 0.0035(2) 0.0021(2)
Cl1 0.0242(5) 0.0175(5) 0.0490(7) 0.0060(5) 0.0050(5) -0.0022(4)
N1 0.0172(17) 0.033(2) 0.043(3) 0.0110(19) 0.0103(17) 0.0076(15)
N2 0.0146(16) 0.0156(17) 0.042(2) -0.0028(15) 0.0134(16) -0.0017(13)
N3 0.0099(15) 0.0149(16) 0.033(2) -0.0024(15) 0.0092(14) 0.0011(12)
C1 0.0129(19) 0.037(3) 0.034(3) 0.002(2) 0.0040(19) 0.0075(18)
C2 0.016(2) 0.040(3) 0.033(3) 0.001(2) 0.0012(19) -0.0039(18)
C3 0.020(2) 0.047(3) 0.042(3) -0.009(2) 0.004(2) 0.001(2)
C4 0.017(2) 0.060(3) 0.032(3) -0.011(2) 0.002(2) 0.013(2)
C5 0.023(2) 0.061(3) 0.033(3) 0.005(2) 0.009(2) 0.022(2)
C6 0.018(2) 0.045(3) 0.036(3) 0.001(2) 0.008(2) 0.0127(19)
C7 0.018(2) 0.046(3) 0.037(3) 0.008(2) 0.014(2) 0.0169(19)
C8 0.037(3) 0.069(4) 0.036(3) 0.021(3) 0.017(2) 0.023(3)
C9 0.033(3) 0.059(4) 0.066(4) 0.040(3) 0.028(3) 0.024(3)
C10 0.023(2) 0.045(3) 0.079(4) 0.033(3) 0.023(3) 0.013(2)
C11 0.023(2) 0.035(3) 0.050(3) 0.018(2) 0.011(2) 0.0094(19)
C12 0.031(3) 0.079(4) 0.046(4) -0.022(3) -0.006(2) 0.017(3)
C14 0.0117(18) 0.0139(19) 0.034(3) -0.0047(18) 0.0076(17) -0.0011(15)
C15 0.023(2) 0.015(2) 0.041(3) 0.0054(19) 0.014(2) -0.0019(16)
C16 0.0154(19) 0.016(2) 0.034(3) 0.0074(18) 0.0070(18) 0.0000(15)
C17 0.0158(19) 0.019(2) 0.045(3) 0.000(2) 0.0126(19) 0.0006(16)
C18 0.018(2) 0.019(2) 0.049(3) -0.002(2) 0.011(2) 0.0011(16)
C19 0.015(2) 0.026(2) 0.071(4) -0.008(2) 0.014(2) -0.0023(17)
C20 0.020(2) 0.032(3) 0.083(4) -0.013(3) 0.019(2) 0.0059(19)
C21 0.028(2) 0.021(2) 0.085(4) -0.008(2) 0.023(3) 0.0038(19)
C22 0.023(2) 0.018(2) 0.059(3) -0.006(2) 0.017(2) -0.0006(18)
C23 0.019(2) 0.017(2) 0.053(3) -0.010(2) 0.018(2) -0.0042(16)
C24 0.032(2) 0.020(2) 0.059(3) -0.010(2) 0.024(2) -0.0061(18)
C25 0.021(2) 0.026(2) 0.067(4) -0.013(2) 0.013(2) -0.0079(18)
C26 0.033(3) 0.026(2) 0.078(4) -0.022(3) 0.029(3) -0.015(2)
C27 0.072(5) 0.101(6) 0.106(6) 0.008(5) -0.033(4) -0.062(4)
C28 0.058(3) 0.023(3) 0.109(5) -0.022(3) 0.051(4) -0.012(2)
C29 0.0138(18) 0.017(2) 0.033(3) 0.0018(18) 0.0102(18) 0.0037(15)
C30 0.0133(18) 0.0130(19) 0.039(3) -0.0012(18) 0.0078(18) 0.0019(15)
C31 0.020(2) 0.027(2) 0.043(3) -0.001(2) 0.008(2) -0.0034(18)
C32 0.024(2) 0.047(3) 0.047(3) -0.003(2) 0.023(2) 0.000(2)
C33 0.031(2) 0.046(3) 0.038(3) -0.006(2) 0.018(2) 0.003(2)
C34 0.021(2) 0.029(2) 0.022(2) -0.0001(19) 0.0056(18) 0.0025(17)
C35 0.020(2) 0.019(2) 0.035(3) -0.0038(19) 0.0048(19) -0.0034(16)
C36 0.037(3) 0.026(2) 0.038(3) -0.001(2) -0.002(2) -0.007(2)
C37 0.030(2) 0.021(2) 0.053(3) -0.004(2) 0.003(2) -0.0005(19)
C38 0.024(2) 0.042(3) 0.030(3) -0.013(2) 0.006(2) 0.005(2)
C39 0.032(2) 0.046(3) 0.053(3) -0.023(3) 0.007(2) -0.005(2)
C40 0.041(3) 0.087(4) 0.034(3) -0.014(3) 0.001(2) 0.008(3)
Ni2 0.0083(7) 0.0192(9) 0.0185(11) -0.0019(6) 0.0013(5) -0.0021(6)
Cl2 0.0149(10) 0.0158(6) 0.0178(15) -0.0037(9) -0.0035(9) 0.0017(6)
N4 0.015(2) 0.023(3) 0.011(3) -0.0017(19) -0.001(2) -0.0028(19)
N5 0.0141(15) 0.0166(16) 0.026(2) 0.0010(15) 0.0066(14) -0.0026(13)
N6 0.0136(15) 0.0121(16) 0.030(2) -0.0026(14) 0.0070(14) -0.0028(12)
C41 0.017(2) 0.031(4) 0.010(4) -0.002(2) 0.007(2) -0.005(2)
C42 0.017(3) 0.029(4) 0.032(3) -0.004(3) 0.006(2) -0.001(2)
C43 0.022(3) 0.030(4) 0.029(4) -0.013(3) 0.013(3) -0.010(3)
C44 0.018(3) 0.042(4) 0.026(4) -0.006(3) 0.010(3) -0.012(3)
C45 0.012(3) 0.036(6) 0.025(4) -0.004(4) 0.007(2) -0.005(3)
C46 0.020(2) 0.025(4) 0.017(3) -0.003(3) 0.005(2) -0.005(2)
C47 0.014(2) 0.033(4) 0.013(4) -0.002(2) -0.002(2) -0.006(2)
C48 0.017(3) 0.039(4) 0.030(4) 0.000(3) -0.001(3) -0.003(3)
C49 0.020(3) 0.041(5) 0.034(4) 0.005(4) 0.002(3) 0.010(3)
C50 0.020(4) 0.028(4) 0.040(5) -0.004(3) -0.003(3) 0.005(3)
C51 0.015(3) 0.024(4) 0.027(4) -0.001(3) 0.001(3) -0.001(3)
C52 0.024(3) 0.054(5) 0.041(4) -0.015(3) 0.006(3) -0.013(3)
C54 0.0144(18) 0.0122(19) 0.027(2) -0.0005(17) 0.0032(17) -0.0077(15)
C55 0.0191(19) 0.0135(19) 0.026(3) -0.0014(17) 0.0047(18) 0.0005(15)
C56 0.0162(19) 0.0122(19) 0.028(3) -0.0020(17) 0.0023(17) 0.0000(15)
C57 0.009(4) 0.019(2) 0.027(2) 0.0053(17) 0.0049(18) 0.002(3)
C58 0.012(2) 0.0207(19) 0.038(2) 0.0064(16) 0.0109(17) 0.0056(18)
C59 0.019(2) 0.027(3) 0.047(3) 0.019(2) 0.012(3) 0.008(4)
C60 0.015(3) 0.041(3) 0.039(3) 0.015(2) 0.007(2) 0.008(3)
C61 0.013(3) 0.034(3) 0.025(2) 0.005(2) 0.002(2) 0.003(2)
C62 0.008(3) 0.021(2) 0.025(2) 0.0016(18) 0.000(2) 0.0018(19)
C63 0.025(3) 0.015(2) 0.047(3) 0.002(2) 0.027(2) 0.0066(19)
C64 0.089(5) 0.022(3) 0.101(6) 0.020(3) 0.069(5) 0.023(3)
C65 0.045(3) 0.045(4) 0.050(4) -0.026(3) 0.023(3) -0.026(3)
C66 0.018(3) 0.018(3) 0.022(3) -0.001(2) 0.002(2) -0.001(2)
C67 0.024(4) 0.022(3) 0.029(3) -0.003(2) 0.009(3) 0.002(2)
C68 0.029(4) 0.029(4) 0.031(4) -0.006(3) -0.001(3) -0.002(3)
C69 0.0183(19) 0.0147(19) 0.025(2) 0.0034(17) 0.0075(17) 0.0036(15)
C70 0.022(2) 0.0108(19) 0.029(3) 0.0001(17) 0.0059(18) 0.0026(15)
C71 0.030(2) 0.015(2) 0.031(3) -0.0012(18) 0.009(2) 0.0014(17)
C72 0.028(2) 0.020(2) 0.034(3) 0.0032(19) 0.014(2) 0.0065(17)
C73 0.019(2) 0.019(2) 0.034(3) 0.0056(19) 0.0089(19) 0.0046(16)
C74 0.0184(19) 0.016(2) 0.025(2) 0.0026(17) 0.0058(18) 0.0030(15)
C75 0.022(2) 0.017(2) 0.027(3) -0.0039(17) 0.0057(18) -0.0051(16)
C76 0.022(2) 0.028(2) 0.040(3) -0.004(2) 0.005(2) -0.0007(18)
C77 0.035(2) 0.022(2) 0.041(3) -0.007(2) 0.008(2) -0.0075(19)
C78 0.023(2) 0.032(2) 0.034(3) 0.001(2) 0.007(2) -0.0116(18)
C79 0.049(3) 0.028(2) 0.044(3) -0.008(2) 0.016(2) -0.013(2)
C80 0.024(2) 0.063(3) 0.036(3) 0.002(3) 0.006(2) -0.015(2)
O1 0.049(5) 0.078(7) 0.059(7) -0.038(5) 0.001(5) 0.002(5)
C82 0.079(14) 0.035(10) 0.043(12) -0.006(9) -0.021(11) -0.017(9)
C83 0.038(10) 0.068(13) 0.053(13) -0.003(10) 0.016(9) -0.018(9)
Ni2A 0.0100(19) 0.020(3) 0.039(6) 0.013(3) 0.000(3) -0.004(2)
Cl2A 0.0149(10) 0.0158(6) 0.0178(15) -0.0037(9) -0.0035(9) 0.0017(6)
C41A 0.017(2) 0.031(4) 0.010(4) -0.002(2) 0.007(2) -0.005(2)
C42A 0.017(3) 0.029(4) 0.032(3) -0.004(3) 0.006(2) -0.001(2)
C43A 0.019(8) 0.017(9) 0.050(11) -0.002(8) 0.000(7) 0.003(6)
C44A 0.015(7) 0.011(9) 0.048(14) 0.006(7) 0.001(7) 0.004(6)
C52A 0.016(8) 0.055(13) 0.018(9) 0.022(8) 0.001(6) -0.009(8)
C45A 0.014(7) 0.011(8) 0.034(9) 0.011(7) -0.004(6) 0.003(6)
C46A 0.020(2) 0.025(4) 0.017(3) -0.003(3) 0.005(2) -0.005(2)
C47A 0.014(2) 0.033(4) 0.013(4) -0.002(2) -0.002(2) -0.006(2)
C48A 0.017(7) 0.042(10) 0.052(15) 0.010(9) 0.005(8) 0.005(7)
C49A 0.022(9) 0.036(9) 0.054(14) 0.016(9) 0.005(9) 0.011(8)
C50A 0.018(9) 0.030(9) 0.046(14) 0.011(8) 0.015(8) 0.008(6)
C51A 0.014(8) 0.022(7) 0.051(15) -0.004(7) 0.007(8) 0.003(6)
N4A 0.015(2) 0.023(3) 0.011(3) -0.0017(19) -0.001(2) -0.0028(19)
C57A 0.009(4) 0.019(2) 0.027(2) 0.0053(17) 0.0049(18) 0.002(3)
C58A 0.012(2) 0.0207(19) 0.038(2) 0.0064(16) 0.0109(17) 0.0056(18)
C59A 0.019(2) 0.027(3) 0.047(3) 0.019(2) 0.012(3) 0.008(4)
C60A 0.015(3) 0.041(3) 0.039(3) 0.015(2) 0.007(2) 0.008(3)
C61A 0.013(3) 0.034(3) 0.025(2) 0.005(2) 0.002(2) 0.003(2)
C62A 0.008(3) 0.021(2) 0.025(2) 0.0016(18) 0.000(2) 0.0018(19)
C63A 0.043(6) 0.033(5) 0.045(5) 0.000(4) 0.016(4) -0.005(4)
C64A 0.089(5) 0.022(3) 0.101(6) 0.020(3) 0.069(5) 0.023(3)
C65A 0.045(3) 0.045(4) 0.050(4) -0.026(3) 0.023(3) -0.026(3)
C66A 0.011(9) 0.024(6) 0.036(12) 0.005(7) -0.005(9) 0.001(6)
C67A 0.024(4) 0.022(3) 0.029(3) -0.003(2) 0.009(3) 0.002(2)
C68A 0.031(13) 0.026(15) 0.044(18) 0.002(16) -0.005(15) -0.011(13)
C84 0.04(2) 0.13(2) 0.052(8) -0.033(9) -0.013(11) -0.023(18)
C81 0.04(2) 0.13(2) 0.052(8) -0.033(9) -0.013(11) -0.023(18)

loop_
_atom_type_symbol
_atom_type_description
_atom_type_scat_dispersion_real
_atom_type_scat_dispersion_imag
_atom_type_scat_source
C C 0.0033 0.0016 'International Tables Vol C Tables 4.2.6.8 and 6.1.1.4'
H H 0.0000 0.0000 'International Tables Vol C Tables 4.2.6.8 and 6.1.1.4'
Cl Cl 0.1484 0.1585 'International Tables Vol C Tables 4.2.6.8 and 6.1.1.4'
N N 0.0061 0.0033 'International Tables Vol C Tables 4.2.6.8 and 6.1.1.4'
Ni Ni 0.3393 1.1124 'International Tables Vol C Tables 4.2.6.8 and 6.1.1.4'
O O 0.0106 0.0060 'International Tables Vol C Tables 4.2.6.8 and 6.1.1.4'

loop_
_geom_angle_atom_site_label_1
_geom_angle_atom_site_label_2
_geom_angle_atom_site_label_3
_geom_angle
_geom_angle_site_symmetry_1
_geom_angle_site_symmetry_3
_geom_angle_publ_flag
N1 Ni1 Cl1 92.47(12) . . ?
C1 Ni1 Cl1 171.30(13) . . ?
C1 Ni1 N1 83.92(17) . . ?
C14 Ni1 Cl1 90.90(12) . . ?
C14 Ni1 N1 175.70(15) . . ?
C14 Ni1 C1 93.10(18) . . ?
C7 N1 Ni1 114.9(3) . . ?
C11 N1 Ni1 127.1(3) . . ?
C11 N1 C7 118.0(4) . . ?
C14 N2 C15 111.5(3) . . ?
C14 N2 C17 127.3(3) . . ?
C15 N2 C17 121.2(3) . . ?
C14 N3 C16 112.1(3) . . ?
C14 N3 C29 126.3(3) . . ?
C16 N3 C29 121.6(3) . . ?
C2 C1 Ni1 131.0(3) . . ?
C2 C1 C6 115.5(4) . . ?
C6 C1 Ni1 113.3(3) . . ?
C1 C2 H2 119.3 . . ?
C3 C2 C1 121.4(4) . . ?
C3 C2 H2 119.3 . . ?
C2 C3 H3 118.4 . . ?
C4 C3 C2 123.2(5) . . ?
C4 C3 H3 118.4 . . ?
C3 C4 C5 116.3(4) . . ?
C3 C4 C12 123.0(5) . . ?
C5 C4 C12 120.7(5) . . ?
C4 C5 H5 119.3 . . ?
C6 C5 C4 121.5(5) . . ?
C6 C5 H5 119.3 . . ?
C1 C6 C7 114.6(4) . . ?
C5 C6 C1 122.2(5) . . ?
C5 C6 C7 123.1(4) . . ?
N1 C7 C6 112.3(4) . . ?
N1 C7 C8 121.9(5) . . ?
C8 C7 C6 125.7(5) . . ?
C7 C8 H8 120.8 . . ?
C9 C8 C7 118.5(5) . . ?
C9 C8 H8 120.8 . . ?
C8 C9 H9 120.3 . . ?
C10 C9 C8 119.3(5) . . ?
C10 C9 H9 120.3 . . ?
C9 C10 H10 120.4 . . ?
C9 C10 C11 119.3(5) . . ?
C11 C10 H10 120.4 . . ?
N1 C11 C10 123.1(5) . . ?
N1 C11 H11 118.5 . . ?
C10 C11 H11 118.5 . . ?
C4 C12 H12A 109.5 . . ?
C4 C12 H12B 109.5 . . ?
C4 C12 H12C 109.5 . . ?
H12A C12 H12B 109.5 . . ?
H12A C12 H12C 109.5 . . ?
H12B C12 H12C 109.5 . . ?
N2 C14 Ni1 129.7(3) . . ?
N3 C14 Ni1 127.7(3) . . ?
N3 C14 N2 102.5(3) . . ?
N2 C15 H15 126.5 . . ?
C16 C15 N2 107.0(4) . . ?
C16 C15 H15 126.5 . . ?
N3 C16 H16 126.6 . . ?
C15 C16 N3 106.9(3) . . ?
C15 C16 H16 126.6 . . ?
C18 C17 N2 119.8(3) . . ?
C18 C17 C22 122.4(4) . . ?
C22 C17 N2 117.4(3) . . ?
C17 C18 C23 125.2(3) . . ?
C19 C18 C17 117.5(4) . . ?
C19 C18 C23 117.2(4) . . ?
C18 C19 H19 119.3 . . ?
C20 C19 C18 121.5(4) . . ?
C20 C19 H19 119.3 . . ?
C19 C20 H20 120.2 . . ?
C19 C20 C21 119.6(4) . . ?
C21 C20 H20 120.2 . . ?
C20 C21 H21 119.1 . . ?
C20 C21 C22 121.8(4) . . ?
C22 C21 H21 119.1 . . ?
C17 C22 C26 122.8(4) . . ?
C21 C22 C17 116.9(4) . . ?
C21 C22 C26 120.0(4) . . ?
C18 C23 H23 108.2 . . ?
C18 C23 C24 111.2(4) . . ?
C18 C23 C25 111.2(4) . . ?
C24 C23 H23 108.2 . . ?
C25 C23 H23 108.2 . . ?
C25 C23 C24 109.8(3) . . ?
C23 C24 H24A 109.5 . . ?
C23 C24 H24B 109.5 . . ?
C23 C24 H24C 109.5 . . ?
H24A C24 H24B 109.5 . . ?
H24A C24 H24C 109.5 . . ?
H24B C24 H24C 109.5 . . ?
C23 C25 H25A 109.5 . . ?
C23 C25 H25B 109.5 . . ?
C23 C25 H25C 109.5 . . ?
H25A C25 H25B 109.5 . . ?
H25A C25 H25C 109.5 . . ?
H25B C25 H25C 109.5 . . ?
C22 C26 H26 107.5 . . ?
C22 C26 C27 109.0(4) . . ?
C22 C26 C28 112.8(4) . . ?
C27 C26 H26 107.5 . . ?
C28 C26 H26 107.5 . . ?
C28 C26 C27 112.3(5) . . ?
C26 C27 H27A 109.5 . . ?
C26 C27 H27B 109.5 . . ?
C26 C27 H27C 109.5 . . ?
H27A C27 H27B 109.5 . . ?
H27A C27 H27C 109.5 . . ?
H27B C27 H27C 109.5 . . ?
C26 C28 H28A 109.5 . . ?
C26 C28 H28B 109.5 . . ?
C26 C28 H28C 109.5 . . ?
H28A C28 H28B 109.5 . . ?
H28A C28 H28C 109.5 . . ?
H28B C28 H28C 109.5 . . ?
C30 C29 N3 118.8(4) . . ?
C34 C29 N3 118.2(3) . . ?
C34 C29 C30 122.9(3) . . ?
C29 C30 C35 123.3(3) . . ?
C31 C30 C29 116.5(4) . . ?
C31 C30 C35 120.2(4) . . ?
C30 C31 H31 119.0 . . ?
C32 C31 C30 121.9(4) . . ?
C32 C31 H31 119.0 . . ?
C31 C32 H32 120.0 . . ?
C33 C32 C31 120.1(4) . . ?
C33 C32 H32 120.0 . . ?
C32 C33 H33 119.6 . . ?
C32 C33 C34 120.7(4) . . ?
C34 C33 H33 119.6 . . ?
C29 C34 C33 117.8(4) . . ?
C29 C34 C38 123.0(4) . . ?
C33 C34 C38 119.0(4) . . ?
C30 C35 H35 108.1 . . ?
C30 C35 C36 111.3(3) . . ?
C30 C35 C37 111.9(4) . . ?
C36 C35 H35 108.1 . . ?
C37 C35 H35 108.1 . . ?
C37 C35 C36 109.1(3) . . ?
C35 C36 H36A 109.5 . . ?
C35 C36 H36B 109.5 . . ?
C35 C36 H36C 109.5 . . ?
H36A C36 H36B 109.5 . . ?
H36A C36 H36C 109.5 . . ?
H36B C36 H36C 109.5 . . ?
C35 C37 H37A 109.5 . . ?
C35 C37 H37B 109.5 . . ?
C35 C37 H37C 109.5 . . ?
H37A C37 H37B 109.5 . . ?
H37A C37 H37C 109.5 . . ?
H37B C37 H37C 109.5 . . ?
C34 C38 H38 107.6 . . ?
C34 C38 C39 109.9(4) . . ?
C39 C38 H38 107.6 . . ?
C40 C38 C34 112.8(4) . . ?
C40 C38 H38 107.6 . . ?
C40 C38 C39 111.1(4) . . ?
C38 C39 H39A 109.5 . . ?
C38 C39 H39B 109.5 . . ?
C38 C39 H39C 109.5 . . ?
H39A C39 H39B 109.5 . . ?
H39A C39 H39C 109.5 . . ?
H39B C39 H39C 109.5 . . ?
C38 C40 H40A 109.5 . . ?
C38 C40 H40B 109.5 . . ?
C38 C40 H40C 109.5 . . ?
H40A C40 H40B 109.5 . . ?
H40A C40 H40C 109.5 . . ?
H40B C40 H40C 109.5 . . ?
N4 Ni2 Cl2 93.63(18) . . ?
C41 Ni2 Cl2 174.4(3) . . ?
C41 Ni2 N4 84.3(2) . . ?
C54 Ni2 Cl2 88.32(17) . . ?
C54 Ni2 N4 177.9(3) . . ?
C54 Ni2 C41 93.6(2) . . ?
C47 N4 Ni2 114.7(4) . . ?
C51 N4 Ni2 125.6(4) . . ?
C51 N4 C47 119.4(5) . . ?
C54 N5 C55 109.8(3) . . ?
C54 N5 C57 129.0(5) . . ?
C54 N5 C57A 120(3) . . ?
C55 N5 C57 121.1(5) . . ?
C55 N5 C57A 131(3) . . ?
C54 N6 C56 111.1(3) . . ?
C54 N6 C69 127.4(3) . . ?
C56 N6 C69 121.4(3) . . ?
C42 C41 Ni2 130.7(4) . . ?
C42 C41 C46 117.1(5) . . ?
C46 C41 Ni2 111.7(4) . . ?
C41 C42 H42 119.4 . . ?
C43 C42 C41 121.2(5) . . ?
C43 C42 H42 119.4 . . ?
C42 C43 H43 119.1 . . ?
C42 C43 C44 121.9(6) . . ?
C44 C43 H43 119.1 . . ?
C43 C44 C52 120.3(6) . . ?
C45 C44 C43 117.9(5) . . ?
C45 C44 C52 121.8(6) . . ?
C44 C45 H45 119.6 . . ?
C44 C45 C46 120.8(6) . . ?
C46 C45 H45 119.6 . . ?
C41 C46 C47 115.5(5) . . ?
C45 C46 C41 121.0(6) . . ?
C45 C46 C47 123.4(5) . . ?
N4 C47 C46 112.9(4) . . ?
N4 C47 C48 120.4(6) . . ?
C48 C47 C46 126.6(5) . . ?
C47 C48 H48 120.2 . . ?
C49 C48 C47 119.6(6) . . ?
C49 C48 H48 120.2 . . ?
C48 C49 H49 119.8 . . ?
C48 C49 C50 120.5(5) . . ?
C50 C49 H49 119.8 . . ?
C49 C50 H50 121.3 . . ?
C49 C50 C51 117.5(6) . . ?
C51 C50 H50 121.3 . . ?
N4 C51 C50 122.6(6) . . ?
N4 C51 H51 118.7 . . ?
C50 C51 H51 118.7 . . ?
C44 C52 H52A 109.5 . . ?
C44 C52 H52B 109.5 . . ?
C44 C52 H52C 109.5 . . ?
H52A C52 H52B 109.5 . . ?
H52A C52 H52C 109.5 . . ?
H52B C52 H52C 109.5 . . ?
N5 C54 Ni2 128.7(3) . . ?
N5 C54 Ni2A 134.4(6) . . ?
N6 C54 Ni2 126.8(3) . . ?
N6 C54 N5 104.5(3) . . ?
N6 C54 Ni2A 119.5(5) . . ?
N5 C55 H55 126.0 . . ?
C56 C55 N5 108.0(3) . . ?
C56 C55 H55 126.0 . . ?
N6 C56 H56 126.7 . . ?
C55 C56 N6 106.6(3) . . ?
C55 C56 H56 126.7 . . ?
C58 C57 N5 118.5(4) . . ?
C62 C57 N5 119.3(4) . . ?
C62 C57 C58 122.1(5) . . ?
C57 C58 C63 122.1(5) . . ?
C59 C58 C57 115.8(5) . . ?
C59 C58 C63 121.9(5) . . ?
C58 C59 H59 118.4 . . ?
C60 C59 C58 123.2(5) . . ?
C60 C59 H59 118.4 . . ?
C59 C60 H60 120.4 . . ?
C61 C60 C59 119.2(5) . . ?
C61 C60 H60 120.4 . . ?
C60 C61 H61 119.1 . . ?
C60 C61 C62 121.9(5) . . ?
C62 C61 H61 119.1 . . ?
C57 C62 C66 124.0(5) . . ?
C61 C62 C57 117.5(5) . . ?
C61 C62 C66 118.3(5) . . ?
C58 C63 H63 107.3 . . ?
C58 C63 C64 114.7(5) . . ?
C58 C63 C65 110.0(5) . . ?
C64 C63 H63 107.3 . . ?
C64 C63 C65 109.9(5) . . ?
C65 C63 H63 107.3 . . ?
C63 C64 H64A 109.5 . . ?
C63 C64 H64B 109.5 . . ?
C63 C64 H64C 109.5 . . ?
H64A C64 H64B 109.5 . . ?
H64A C64 H64C 109.5 . . ?
H64B C64 H64C 109.5 . . ?
C63 C65 H65A 109.5 . . ?
C63 C65 H65B 109.5 . . ?
C63 C65 H65C 109.5 . . ?
H65A C65 H65B 109.5 . . ?
H65A C65 H65C 109.5 . . ?
H65B C65 H65C 109.5 . . ?
C62 C66 H66 108.4 . . ?
C62 C66 C67 110.2(4) . . ?
C62 C66 C68 113.0(5) . . ?
C67 C66 H66 108.4 . . ?
C68 C66 H66 108.4 . . ?
C68 C66 C67 108.4(5) . . ?
C66 C67 H67A 109.5 . . ?
C66 C67 H67B 109.5 . . ?
C66 C67 H67C 109.5 . . ?
H67A C67 H67B 109.5 . . ?
H67A C67 H67C 109.5 . . ?
H67B C67 H67C 109.5 . . ?
C66 C68 H68A 109.5 . . ?
C66 C68 H68B 109.5 . . ?
C66 C68 H68C 109.5 . . ?
H68A C68 H68B 109.5 . . ?
H68A C68 H68C 109.5 . . ?
H68B C68 H68C 109.5 . . ?
C70 C69 N6 118.6(3) . . ?
C70 C69 C74 122.4(4) . . ?
C74 C69 N6 119.0(3) . . ?
C69 C70 C75 123.6(4) . . ?
C71 C70 C69 117.3(4) . . ?
C71 C70 C75 119.0(4) . . ?
C70 C71 H71 119.1 . . ?
C72 C71 C70 121.8(4) . . ?
C72 C71 H71 119.1 . . ?
C71 C72 H72 120.5 . . ?
C73 C72 C71 119.1(4) . . ?
C73 C72 H72 120.5 . . ?
C72 C73 H73 118.9 . . ?
C72 C73 C74 122.3(4) . . ?
C74 C73 H73 118.9 . . ?
C69 C74 C78 123.5(4) . . ?
C73 C74 C69 117.1(4) . . ?
C73 C74 C78 119.3(3) . . ?
C70 C75 H75 108.5 . . ?
C70 C75 C76 111.2(3) . . ?
C70 C75 C77 111.5(3) . . ?
C76 C75 H75 108.5 . . ?
C77 C75 H75 108.5 . . ?
C77 C75 C76 108.5(3) . . ?
C75 C76 H76A 109.5 . . ?
C75 C76 H76B 109.5 . . ?
C75 C76 H76C 109.5 . . ?
H76A C76 H76B 109.5 . . ?
H76A C76 H76C 109.5 . . ?
H76B C76 H76C 109.5 . . ?
C75 C77 H77A 109.5 . . ?
C75 C77 H77B 109.5 . . ?
C75 C77 H77C 109.5 . . ?
H77A C77 H77B 109.5 . . ?
H77A C77 H77C 109.5 . . ?
H77B C77 H77C 109.5 . . ?
C74 C78 H78 108.6 . . ?
C74 C78 C79 108.5(4) . . ?
C74 C78 C80 111.4(4) . . ?
C79 C78 H78 108.6 . . ?
C79 C78 C80 110.9(4) . . ?
C80 C78 H78 108.6 . . ?
C78 C79 H79A 109.5 . . ?
C78 C79 H79B 109.5 . . ?
C78 C79 H79C 109.5 . . ?
H79A C79 H79B 109.5 . . ?
H79A C79 H79C 109.5 . . ?
H79B C79 H79C 109.5 . . ?
C78 C80 H80A 109.5 . . ?
C78 C80 H80B 109.5 . . ?
C78 C80 H80C 109.5 . . ?
H80A C80 H80B 109.5 . . ?
H80A C80 H80C 109.5 . . ?
H80B C80 H80C 109.5 . . ?
C83 O1 C82 111.8(11) . . ?
O1 C82 H82A 110.1 . . ?
O1 C82 H82B 110.1 . . ?
O1 C82 C81 108(2) . . ?
H82A C82 H82B 108.4 . . ?
C81 C82 H82A 110.1 . . ?
C81 C82 H82B 110.1 . . ?
O1 C83 H83A 110.8 . . ?
O1 C83 H83B 110.8 . . ?
O1 C83 C84 105(2) . . ?
H83A C83 H83B 108.9 . . ?
C84 C83 H83A 110.8 . . ?
C84 C83 H83B 110.8 . . ?
C54 Ni2A Cl2A 94.2(5) . . ?
C54 Ni2A N4A 173.7(6) . . ?
C41A Ni2A C54 90.4(6) . . ?
C41A Ni2A Cl2A 171.7(12) . . ?
C41A Ni2A N4A 83.5(7) . . ?
N4A Ni2A Cl2A 92.0(5) . . ?
C42A C41A Ni2A 132.8(12) . . ?
C42A C41A C46A 113.9(13) . . ?
C46A C41A Ni2A 113.0(11) . . ?
C41A C42A H42A 118.6 . . ?
C41A C42A C43A 122.8(17) . . ?
C43A C42A H42A 118.6 . . ?
C42A C43A H43A 119.2 . . ?
C44A C43A C42A 121.6(17) . . ?
C44A C43A H43A 119.2 . . ?
C43A C44A C52A 122.1(17) . . ?
C43A C44A C45A 118.1(14) . . ?
C45A C44A C52A 119.8(16) . . ?
C44A C52A H52D 109.5 . . ?
C44A C52A H52E 109.5 . . ?
C44A C52A H52F 109.5 . . ?
H52D C52A H52E 109.5 . . ?
H52D C52A H52F 109.5 . . ?
H52E C52A H52F 109.5 . . ?
C44A C45A H45A 120.5 . . ?
C46A C45A C44A 119.0(15) . . ?
C46A C45A H45A 120.5 . . ?
C41A C46A C47A 114.8(12) . . ?
C45A C46A C41A 124.1(14) . . ?
C45A C46A C47A 120.7(14) . . ?
C48A C47A C46A 125.4(15) . . ?
N4A C47A C46A 112.9(12) . . ?
N4A C47A C48A 121.6(15) . . ?
C47A C48A H48A 120.4 . . ?
C49A C48A C47A 119.2(17) . . ?
C49A C48A H48A 120.4 . . ?
C48A C49A H49A 119.6 . . ?
C48A C49A C50A 120.7(16) . . ?
C50A C49A H49A 119.6 . . ?
C49A C50A H50A 121.4 . . ?
C49A C50A C51A 117.2(17) . . ?
C51A C50A H50A 121.4 . . ?
C50A C51A H51A 118.2 . . ?
N4A C51A C50A 123.5(17) . . ?
N4A C51A H51A 118.2 . . ?
C47A N4A Ni2A 115.5(10) . . ?
C51A N4A Ni2A 126.8(11) . . ?
C51A N4A C47A 117.7(13) . . ?
C58A C57A N5 123.9(17) . . ?
C58A C57A C62A 121.0(15) . . ?
C62A C57A N5 115.0(15) . . ?
C57A C58A C59A 120.3(18) . . ?
C57A C58A C63A 127.9(18) . . ?
C59A C58A C63A 111.6(17) . . ?
C58A C59A H59A 120.2 . . ?
C60A C59A C58A 120(2) . . ?
C60A C59A H59A 120.2 . . ?
C59A C60A H60A 120.5 . . ?
C59A C60A C61A 119(2) . . ?
C61A C60A H60A 120.5 . . ?
C60A C61A H61A 117.9 . . ?
C60A C61A C62A 124(2) . . ?
C62A C61A H61A 117.9 . . ?
C57A C62A C66A 122.1(18) . . ?
C61A C62A C57A 115.5(16) . . ?
C61A C62A C66A 121.7(18) . . ?
C58A C63A H63A 113.4 . . ?
C58A C63A C64A 105.7(18) . . ?
C58A C63A C65A 101(2) . . ?
C64A C63A H63A 113.4 . . ?
C65A C63A H63A 113.4 . . ?
C65A C63A C64A 109(2) . . ?
C63A C64A H64D 109.5 . . ?
C63A C64A H64E 109.5 . . ?
C63A C64A H64F 109.5 . . ?
H64D C64A H64E 109.5 . . ?
H64D C64A H64F 109.5 . . ?
H64E C64A H64F 109.5 . . ?
C63A C65A H65D 109.5 . . ?
C63A C65A H65E 109.5 . . ?
C63A C65A H65F 109.5 . . ?
H65D C65A H65E 109.5 . . ?
H65D C65A H65F 109.5 . . ?
H65E C65A H65F 109.5 . . ?
C62A C66A H66A 108.7 . . ?
C62A C66A C67A 110(2) . . ?
C62A C66A C68A 112(2) . . ?
C67A C66A H66A 108.7 . . ?
C67A C66A C68A 109(2) . . ?
C68A C66A H66A 108.7 . . ?
C66A C67A H67D 109.5 . . ?
C66A C67A H67E 109.5 . . ?
C66A C67A H67F 109.5 . . ?
H67D C67A H67E 109.5 . . ?
H67D C67A H67F 109.5 . . ?
H67E C67A H67F 109.5 . . ?
C66A C68A H68D 109.5 . . ?
C66A C68A H68E 109.5 . . ?
C66A C68A H68F 109.5 . . ?
H68D C68A H68E 109.5 . . ?
H68D C68A H68F 109.5 . . ?
H68E C68A H68F 109.5 . . ?
C83 C84 H84A 109.5 . . ?
C83 C84 H84B 109.5 . . ?
C83 C84 H84C 109.5 . . ?
H84A C84 H84B 109.5 . . ?
H84A C84 H84C 109.5 . . ?
H84B C84 H84C 109.5 . . ?
C82 C81 H81A 109.5 . . ?
C82 C81 H81B 109.5 . . ?
C82 C81 H81C 109.5 . . ?
H81A C81 H81B 109.5 . . ?
H81A C81 H81C 109.5 . . ?
H81B C81 H81C 109.5 . . ?

loop_
_geom_bond_atom_site_label_1
_geom_bond_atom_site_label_2
_geom_bond_distance
_geom_bond_site_symmetry_2
_geom_bond_publ_flag
Ni1 Cl1 2.2562(12) . ?
Ni1 N1 1.958(4) . ?
Ni1 C1 1.896(4) . ?
Ni1 C14 1.883(4) . ?
N1 C7 1.358(6) . ?
N1 C11 1.338(6) . ?
N2 C14 1.384(5) . ?
N2 C15 1.384(5) . ?
N2 C17 1.452(5) . ?
N3 C14 1.372(5) . ?
N3 C16 1.382(5) . ?
N3 C29 1.456(4) . ?
C1 C2 1.405(6) . ?
C1 C6 1.410(6) . ?
C2 H2 0.9500 . ?
C2 C3 1.385(6) . ?
C3 H3 0.9500 . ?
C3 C4 1.379(7) . ?
C4 C5 1.396(7) . ?
C4 C12 1.510(6) . ?
C5 H5 0.9500 . ?
C5 C6 1.391(6) . ?
C6 C7 1.471(6) . ?
C7 C8 1.398(6) . ?
C8 H8 0.9500 . ?
C8 C9 1.393(8) . ?
C9 H9 0.9500 . ?
C9 C10 1.369(8) . ?
C10 H10 0.9500 . ?
C10 C11 1.380(6) . ?
C11 H11 0.9500 . ?
C12 H12A 0.9800 . ?
C12 H12B 0.9800 . ?
C12 H12C 0.9800 . ?
C15 H15 0.9500 . ?
C15 C16 1.344(5) . ?
C16 H16 0.9500 . ?
C17 C18 1.398(5) . ?
C17 C22 1.415(6) . ?
C18 C19 1.398(5) . ?
C18 C23 1.527(5) . ?
C19 H19 0.9500 . ?
C19 C20 1.385(6) . ?
C20 H20 0.9500 . ?
C20 C21 1.386(6) . ?
C21 H21 0.9500 . ?
C21 C22 1.394(6) . ?
C22 C26 1.520(6) . ?
C23 H23 1.0000 . ?
C23 C24 1.535(6) . ?
C23 C25 1.532(6) . ?
C24 H24A 0.9800 . ?
C24 H24B 0.9800 . ?
C24 H24C 0.9800 . ?
C25 H25A 0.9800 . ?
C25 H25B 0.9800 . ?
C25 H25C 0.9800 . ?
C26 H26 1.0000 . ?
C26 C27 1.536(8) . ?
C26 C28 1.522(6) . ?
C27 H27A 0.9800 . ?
C27 H27B 0.9800 . ?
C27 H27C 0.9800 . ?
C28 H28A 0.9800 . ?
C28 H28B 0.9800 . ?
C28 H28C 0.9800 . ?
C29 C30 1.399(5) . ?
C29 C34 1.390(6) . ?
C30 C31 1.393(5) . ?
C30 C35 1.510(6) . ?
C31 H31 0.9500 . ?
C31 C32 1.383(6) . ?
C32 H32 0.9500 . ?
C32 C33 1.367(6) . ?
C33 H33 0.9500 . ?
C33 C34 1.403(6) . ?
C34 C38 1.520(6) . ?
C35 H35 1.0000 . ?
C35 C36 1.537(6) . ?
C35 C37 1.532(5) . ?
C36 H36A 0.9800 . ?
C36 H36B 0.9800 . ?
C36 H36C 0.9800 . ?
C37 H37A 0.9800 . ?
C37 H37B 0.9800 . ?
C37 H37C 0.9800 . ?
C38 H38 1.0000 . ?
C38 C39 1.521(6) . ?
C38 C40 1.519(6) . ?
C39 H39A 0.9800 . ?
C39 H39B 0.9800 . ?
C39 H39C 0.9800 . ?
C40 H40A 0.9800 . ?
C40 H40B 0.9800 . ?
C40 H40C 0.9800 . ?
Ni2 Cl2 2.255(3) . ?
Ni2 N4 1.945(5) . ?
Ni2 C41 1.921(6) . ?
Ni2 C54 1.879(5) . ?
N4 C47 1.359(6) . ?
N4 C51 1.342(7) . ?
N5 C54 1.373(5) . ?
N5 C55 1.394(5) . ?
N5 C57 1.453(6) . ?
N5 C57A 1.431(16) . ?
N6 C54 1.363(5) . ?
N6 C56 1.391(4) . ?
N6 C69 1.453(5) . ?
C41 C42 1.385(7) . ?
C41 C46 1.414(7) . ?
C42 H42 0.9500 . ?
C42 C43 1.383(7) . ?
C43 H43 0.9500 . ?
C43 C44 1.390(8) . ?
C44 C45 1.380(9) . ?
C44 C52 1.524(7) . ?
C45 H45 0.9500 . ?
C45 C46 1.398(8) . ?
C46 C47 1.456(7) . ?
C47 C48 1.391(7) . ?
C48 H48 0.9500 . ?
C48 C49 1.370(10) . ?
C49 H49 0.9500 . ?
C49 C50 1.385(9) . ?
C50 H50 0.9500 . ?
C50 C51 1.394(7) . ?
C51 H51 0.9500 . ?
C52 H52A 0.9800 . ?
C52 H52B 0.9800 . ?
C52 H52C 0.9800 . ?
C54 Ni2A 1.943(10) . ?
C55 H55 0.9500 . ?
C55 C56 1.336(5) . ?
C56 H56 0.9500 . ?
C57 C58 1.412(6) . ?
C57 C62 1.409(6) . ?
C58 C59 1.402(7) . ?
C58 C63 1.504(7) . ?
C59 H59 0.9500 . ?
C59 C60 1.371(7) . ?
C60 H60 0.9500 . ?
C60 C61 1.370(7) . ?
C61 H61 0.9500 . ?
C61 C62 1.395(6) . ?
C62 C66 1.519(6) . ?
C63 H63 1.0000 . ?
C63 C64 1.547(7) . ?
C63 C65 1.550(7) . ?
C64 H64A 0.9800 . ?
C64 H64B 0.9800 . ?
C64 H64C 0.9800 . ?
C65 H65A 0.9800 . ?
C65 H65B 0.9800 . ?
C65 H65C 0.9800 . ?
C66 H66 1.0000 . ?
C66 C67 1.544(6) . ?
C66 C68 1.536(6) . ?
C67 H67A 0.9800 . ?
C67 H67B 0.9800 . ?
C67 H67C 0.9800 . ?
C68 H68A 0.9800 . ?
C68 H68B 0.9800 . ?
C68 H68C 0.9800 . ?
C69 C70 1.400(5) . ?
C69 C74 1.402(5) . ?
C70 C71 1.393(6) . ?
C70 C75 1.526(5) . ?
C71 H71 0.9500 . ?
C71 C72 1.384(5) . ?
C72 H72 0.9500 . ?
C72 C73 1.373(6) . ?
C73 H73 0.9500 . ?
C73 C74 1.393(5) . ?
C74 C78 1.522(6) . ?
C75 H75 1.0000 . ?
C75 C76 1.540(5) . ?
C75 C77 1.532(5) . ?
C76 H76A 0.9800 . ?
C76 H76B 0.9800 . ?
C76 H76C 0.9800 . ?
C77 H77A 0.9800 . ?
C77 H77B 0.9800 . ?
C77 H77C 0.9800 . ?
C78 H78 1.0000 . ?
C78 C79 1.527(6) . ?
C78 C80 1.543(6) . ?
C79 H79A 0.9800 . ?
C79 H79B 0.9800 . ?
C79 H79C 0.9800 . ?
C80 H80A 0.9800 . ?
C80 H80B 0.9800 . ?
C80 H80C 0.9800 . ?
O1 C82 1.423(13) . ?
O1 C83 1.409(13) . ?
C82 H82A 0.9900 . ?
C82 H82B 0.9900 . ?
C82 C81 1.53(3) . ?
C83 H83A 0.9900 . ?
C83 H83B 0.9900 . ?
C83 C84 1.53(3) . ?
Ni2A Cl2A 2.265(9) . ?
Ni2A C41A 1.926(14) . ?
Ni2A N4A 1.966(13) . ?
C41A C42A 1.386(16) . ?
C41A C46A 1.434(15) . ?
C42A H42A 0.9500 . ?
C42A C43A 1.403(16) . ?
C43A H43A 0.9500 . ?
C43A C44A 1.391(18) . ?
C44A C52A 1.528(16) . ?
C44A C45A 1.403(18) . ?
C52A H52D 0.9800 . ?
C52A H52E 0.9800 . ?
C52A H52F 0.9800 . ?
C45A H45A 0.9500 . ?
C45A C46A 1.397(16) . ?
C46A C47A 1.456(16) . ?
C47A C48A 1.407(16) . ?
C47A N4A 1.363(15) . ?
C48A H48A 0.9500 . ?
C48A C49A 1.37(2) . ?
C49A H49A 0.9500 . ?
C49A C50A 1.393(18) . ?
C50A H50A 0.9500 . ?
C50A C51A 1.401(15) . ?
C51A H51A 0.9500 . ?
C51A N4A 1.357(16) . ?
C57A C58A 1.380(15) . ?
C57A C62A 1.407(16) . ?
C58A C59A 1.402(17) . ?
C58A C63A 1.507(17) . ?
C59A H59A 0.9500 . ?
C59A C60A 1.355(18) . ?
C60A H60A 0.9500 . ?
C60A C61A 1.372(18) . ?
C61A H61A 0.9500 . ?
C61A C62A 1.386(17) . ?
C62A C66A 1.513(17) . ?
C63A H63A 1.0000 . ?
C63A C64A 1.579(19) . ?
C63A C65A 1.534(19) . ?
C64A H64D 0.9800 . ?
C64A H64E 0.9800 . ?
C64A H64F 0.9800 . ?
C65A H65D 0.9800 . ?
C65A H65E 0.9800 . ?
C65A H65F 0.9800 . ?
C66A H66A 1.0000 . ?
C66A C67A 1.535(18) . ?
C66A C68A 1.540(18) . ?
C67A H67D 0.9800 . ?
C67A H67E 0.9800 . ?
C67A H67F 0.9800 . ?
C68A H68D 0.9800 . ?
C68A H68E 0.9800 . ?
C68A H68F 0.9800 . ?
C84 H84A 0.9800 . ?
C84 H84B 0.9800 . ?
C84 H84C 0.9800 . ?
C81 H81A 0.9800 . ?
C81 H81B 0.9800 . ?
C81 H81C 0.9800 . ?

loop_
_geom_torsion_atom_site_label_1
_geom_torsion_atom_site_label_2
_geom_torsion_atom_site_label_3
_geom_torsion_atom_site_label_4
_geom_torsion
_geom_torsion_site_symmetry_1
_geom_torsion_site_symmetry_2
_geom_torsion_site_symmetry_3
_geom_torsion_site_symmetry_4
_geom_torsion_publ_flag
Ni1 N1 C7 C6 -2.6(4) . . . . ?
Ni1 N1 C7 C8 -179.4(3) . . . . ?
Ni1 N1 C11 C10 178.7(3) . . . . ?
Ni1 C1 C2 C3 173.7(3) . . . . ?
Ni1 C1 C6 C5 -173.1(3) . . . . ?
Ni1 C1 C6 C7 9.6(4) . . . . ?
Cl1 Ni1 C14 N2 -111.2(4) . . . . ?
Cl1 Ni1 C14 N3 64.9(3) . . . . ?
N1 Ni1 C1 C2 176.3(4) . . . . ?
N1 Ni1 C1 C6 -8.6(3) . . . . ?
N1 C7 C8 C9 0.3(6) . . . . ?
N2 C15 C16 N3 -0.4(4) . . . . ?
N2 C17 C18 C19 -176.8(4) . . . . ?
N2 C17 C18 C23 1.6(7) . . . . ?
N2 C17 C22 C21 179.4(4) . . . . ?
N2 C17 C22 C26 6.3(7) . . . . ?
N3 C29 C30 C31 179.8(3) . . . . ?
N3 C29 C30 C35 -2.2(6) . . . . ?
N3 C29 C34 C33 -179.9(4) . . . . ?
N3 C29 C34 C38 5.1(6) . . . . ?
C1 Ni1 C14 N2 76.6(4) . . . . ?
C1 Ni1 C14 N3 -107.3(4) . . . . ?
C1 C2 C3 C4 -0.9(7) . . . . ?
C1 C6 C7 N1 -4.5(5) . . . . ?
C1 C6 C7 C8 172.2(4) . . . . ?
C2 C1 C6 C5 2.7(6) . . . . ?
C2 C1 C6 C7 -174.5(3) . . . . ?
C2 C3 C4 C5 1.5(6) . . . . ?
C2 C3 C4 C12 179.2(4) . . . . ?
C3 C4 C5 C6 0.0(6) . . . . ?
C4 C5 C6 C1 -2.2(6) . . . . ?
C4 C5 C6 C7 174.9(4) . . . . ?
C5 C6 C7 N1 178.3(4) . . . . ?
C5 C6 C7 C8 -5.1(7) . . . . ?
C6 C1 C2 C3 -1.3(6) . . . . ?
C6 C7 C8 C9 -176.1(4) . . . . ?
C7 N1 C11 C10 0.1(6) . . . . ?
C7 C8 C9 C10 0.6(7) . . . . ?
C8 C9 C10 C11 -1.1(7) . . . . ?
C9 C10 C11 N1 0.7(7) . . . . ?
C11 N1 C7 C6 176.2(3) . . . . ?
C11 N1 C7 C8 -0.6(6) . . . . ?
C12 C4 C5 C6 -177.7(4) . . . . ?
C14 Ni1 C1 C2 -0.5(4) . . . . ?
C14 Ni1 C1 C6 174.5(3) . . . . ?
C14 N2 C15 C16 -0.2(5) . . . . ?
C14 N2 C17 C18 -119.6(5) . . . . ?
C14 N2 C17 C22 67.3(6) . . . . ?
C14 N3 C16 C15 0.9(5) . . . . ?
C14 N3 C29 C30 -102.2(5) . . . . ?
C14 N3 C29 C34 81.6(5) . . . . ?
C15 N2 C14 Ni1 177.5(3) . . . . ?
C15 N2 C14 N3 0.7(4) . . . . ?
C15 N2 C17 C18 63.8(6) . . . . ?
C15 N2 C17 C22 -109.3(5) . . . . ?
C16 N3 C14 Ni1 -177.8(3) . . . . ?
C16 N3 C14 N2 -0.9(4) . . . . ?
C16 N3 C29 C30 78.0(5) . . . . ?
C16 N3 C29 C34 -98.2(5) . . . . ?
C17 N2 C14 Ni1 0.6(6) . . . . ?
C17 N2 C14 N3 -176.2(4) . . . . ?
C17 N2 C15 C16 176.9(4) . . . . ?
C17 C18 C19 C20 -1.1(8) . . . . ?
C17 C18 C23 C24 -105.8(5) . . . . ?
C17 C18 C23 C25 131.5(5) . . . . ?
C17 C22 C26 C27 86.5(6) . . . . ?
C17 C22 C26 C28 -148.0(5) . . . . ?
C18 C17 C22 C21 6.5(7) . . . . ?
C18 C17 C22 C26 -166.7(5) . . . . ?
C18 C19 C20 C21 3.4(8) . . . . ?
C19 C18 C23 C24 72.5(5) . . . . ?
C19 C18 C23 C25 -50.2(6) . . . . ?
C19 C20 C21 C22 -0.7(9) . . . . ?
C20 C21 C22 C17 -4.1(8) . . . . ?
C20 C21 C22 C26 169.3(5) . . . . ?
C21 C22 C26 C27 -86.5(6) . . . . ?
C21 C22 C26 C28 39.0(7) . . . . ?
C22 C17 C18 C19 -4.0(7) . . . . ?
C22 C17 C18 C23 174.3(4) . . . . ?
C23 C18 C19 C20 -179.5(5) . . . . ?
C29 N3 C14 Ni1 2.3(6) . . . . ?
C29 N3 C14 N2 179.2(3) . . . . ?
C29 N3 C16 C15 -179.3(4) . . . . ?
C29 C30 C31 C32 1.4(6) . . . . ?
C29 C30 C35 C36 -91.1(5) . . . . ?
C29 C30 C35 C37 146.5(4) . . . . ?
C29 C34 C38 C39 101.5(5) . . . . ?
C29 C34 C38 C40 -133.9(4) . . . . ?
C30 C29 C34 C33 4.1(6) . . . . ?
C30 C29 C34 C38 -170.9(4) . . . . ?
C30 C31 C32 C33 1.5(7) . . . . ?
C31 C30 C35 C36 86.8(4) . . . . ?
C31 C30 C35 C37 -35.6(5) . . . . ?
C31 C32 C33 C34 -1.6(7) . . . . ?
C32 C33 C34 C29 -1.1(7) . . . . ?
C32 C33 C34 C38 174.2(4) . . . . ?
C33 C34 C38 C39 -73.5(5) . . . . ?
C33 C34 C38 C40 51.1(5) . . . . ?
C34 C29 C30 C31 -4.3(6) . . . . ?
C34 C29 C30 C35 173.7(4) . . . . ?
C35 C30 C31 C32 -176.7(4) . . . . ?
Ni2 N4 C47 C46 -5.5(7) . . . . ?
Ni2 N4 C47 C48 173.6(5) . . . . ?
Ni2 N4 C51 C50 -174.2(6) . . . . ?
Ni2 C41 C42 C43 169.8(7) . . . . ?
Ni2 C41 C46 C45 -172.0(6) . . . . ?
Ni2 C41 C46 C47 6.9(8) . . . . ?
Cl2 Ni2 C54 N5 -110.9(3) . . . . ?
Cl2 Ni2 C54 N6 65.8(4) . . . . ?
N4 C47 C48 C49 0.9(9) . . . . ?
N5 C55 C56 N6 -0.6(4) . . . . ?
N5 C57 C58 C59 -176.4(9) . . . . ?
N5 C57 C58 C63 9.3(14) . . . . ?
N5 C57 C62 C61 178.3(7) . . . . ?
N5 C57 C62 C66 -6.0(13) . . . . ?
N5 C57A C58A C59A 173(6) . . . . ?
N5 C57A C58A C63A -3(10) . . . . ?
N5 C57A C62A C61A -173(4) . . . . ?
N5 C57A C62A C66A -3(8) . . . . ?
N6 C69 C70 C71 -178.8(3) . . . . ?
N6 C69 C70 C75 -1.4(5) . . . . ?
N6 C69 C74 C73 -179.9(3) . . . . ?
N6 C69 C74 C78 4.3(5) . . . . ?
C41 Ni2 C54 N5 74.4(5) . . . . ?
C41 Ni2 C54 N6 -109.0(4) . . . . ?
C41 C42 C43 C44 0.4(13) . . . . ?
C41 C46 C47 N4 -0.9(8) . . . . ?
C41 C46 C47 C48 180.0(7) . . . . ?
C42 C41 C46 C45 1.3(11) . . . . ?
C42 C41 C46 C47 -179.9(7) . . . . ?
C42 C43 C44 C45 1.8(10) . . . . ?
C42 C43 C44 C52 -179.0(7) . . . . ?
C43 C44 C45 C46 -2.4(9) . . . . ?
C44 C45 C46 C41 0.8(10) . . . . ?
C44 C45 C46 C47 -177.9(6) . . . . ?
C45 C46 C47 N4 177.9(6) . . . . ?
C45 C46 C47 C48 -1.2(10) . . . . ?
C46 C41 C42 C43 -2.0(13) . . . . ?
C46 C47 C48 C49 180.0(6) . . . . ?
C47 N4 C51 C50 -0.3(10) . . . . ?
C47 C48 C49 C50 0.1(10) . . . . ?
C48 C49 C50 C51 -1.2(10) . . . . ?
C49 C50 C51 N4 1.4(11) . . . . ?
C51 N4 C47 C46 -180.0(6) . . . . ?
C51 N4 C47 C48 -0.8(9) . . . . ?
C52 C44 C45 C46 178.4(6) . . . . ?
C54 N5 C55 C56 1.0(4) . . . . ?
C54 N5 C57 C58 65.8(12) . . . . ?
C54 N5 C57 C62 -117.7(8) . . . . ?
C54 N5 C57A C58A 68(7) . . . . ?
C54 N5 C57A C62A -116(5) . . . . ?
C54 N6 C56 C55 0.0(4) . . . . ?
C54 N6 C69 C70 -106.9(4) . . . . ?
C54 N6 C69 C74 76.3(5) . . . . ?
C55 N5 C54 Ni2 176.3(3) . . . . ?
C55 N5 C54 N6 -0.9(4) . . . . ?
C55 N5 C54 Ni2A 163.8(5) . . . . ?
C55 N5 C57 C58 -118.5(8) . . . . ?
C55 N5 C57 C62 58.0(12) . . . . ?
C55 N5 C57A C58A -111(6) . . . . ?
C55 N5 C57A C62A 65(6) . . . . ?
C56 N6 C54 Ni2 -176.7(3) . . . . ?
C56 N6 C54 N5 0.6(4) . . . . ?
C56 N6 C54 Ni2A -167.0(5) . . . . ?
C56 N6 C69 C70 69.6(4) . . . . ?
C56 N6 C69 C74 -107.3(4) . . . . ?
C57 N5 C54 Ni2 -7.6(7) . . . . ?
C57 N5 C54 N6 175.2(5) . . . . ?
C57 N5 C55 C56 -175.5(5) . . . . ?
C57 C58 C59 C60 -4.3(16) . . . . ?
C57 C58 C63 C64 -135.1(9) . . . . ?
C57 C58 C63 C65 100.4(9) . . . . ?
C57 C62 C66 C67 -102.8(8) . . . . ?
C57 C62 C66 C68 135.7(8) . . . . ?
C58 C57 C62 C61 -5.3(14) . . . . ?
C58 C57 C62 C66 170.4(8) . . . . ?
C58 C59 C60 C61 -0.4(14) . . . . ?
C59 C58 C63 C64 50.9(10) . . . . ?
C59 C58 C63 C65 -73.5(10) . . . . ?
C59 C60 C61 C62 2.6(10) . . . . ?
C60 C61 C62 C57 0.2(9) . . . . ?
C60 C61 C62 C66 -175.7(5) . . . . ?
C61 C62 C66 C67 72.8(6) . . . . ?
C61 C62 C66 C68 -48.6(7) . . . . ?
C62 C57 C58 C59 7.2(15) . . . . ?
C62 C57 C58 C63 -167.1(8) . . . . ?
C63 C58 C59 C60 170.0(8) . . . . ?
C69 N6 C54 Ni2 0.0(5) . . . . ?
C69 N6 C54 N5 177.3(3) . . . . ?
C69 N6 C54 Ni2A 9.8(6) . . . . ?
C69 N6 C56 C55 -177.0(3) . . . . ?
C69 C70 C71 C72 -0.1(6) . . . . ?
C69 C70 C75 C76 -98.4(4) . . . . ?
C69 C70 C75 C77 140.4(4) . . . . ?
C69 C74 C78 C79 107.0(4) . . . . ?
C69 C74 C78 C80 -130.6(4) . . . . ?
C70 C69 C74 C73 3.4(5) . . . . ?
C70 C69 C74 C78 -172.4(4) . . . . ?
C70 C71 C72 C73 0.9(6) . . . . ?
C71 C70 C75 C76 79.0(4) . . . . ?
C71 C70 C75 C77 -42.2(5) . . . . ?
C71 C72 C73 C74 0.5(6) . . . . ?
C72 C73 C74 C69 -2.6(6) . . . . ?
C72 C73 C74 C78 173.4(4) . . . . ?
C73 C74 C78 C79 -68.6(5) . . . . ?
C73 C74 C78 C80 53.8(5) . . . . ?
C74 C69 C70 C71 -2.1(5) . . . . ?
C74 C69 C70 C75 175.3(3) . . . . ?
C75 C70 C71 C72 -177.7(4) . . . . ?
C82 O1 C83 C84 170(3) . . . . ?
C83 O1 C82 C81 -175(3) . . . . ?
Ni2A C41A C42A C43A 180(3) . . . . ?
Ni2A C41A C46A C45A -178(2) . . . . ?
Ni2A C41A C46A C47A -4(3) . . . . ?
C41A C42A C43A C44A 3(5) . . . . ?
C41A C46A C47A C48A -177(3) . . . . ?
C41A C46A C47A N4A 7(3) . . . . ?
C42A C41A C46A C45A 8(4) . . . . ?
C42A C41A C46A C47A -179(3) . . . . ?
C42A C43A C44A C52A 178(3) . . . . ?
C42A C43A C44A C45A 0(4) . . . . ?
C43A C44A C45A C46A 1(4) . . . . ?
C44A C45A C46A C41A -5(4) . . . . ?
C44A C45A C46A C47A -178(2) . . . . ?
C52A C44A C45A C46A -177(2) . . . . ?
C45A C46A C47A C48A -3(4) . . . . ?
C45A C46A C47A N4A -180(2) . . . . ?
C46A C41A C42A C43A -7(5) . . . . ?
C46A C47A C48A C49A -175(3) . . . . ?
C46A C47A N4A Ni2A -6(3) . . . . ?
C46A C47A N4A C51A 174(2) . . . . ?
C47A C48A C49A C50A 1(4) . . . . ?
C48A C47A N4A Ni2A 178(2) . . . . ?
C48A C47A N4A C51A -2(4) . . . . ?
C48A C49A C50A C51A -1(4) . . . . ?
C49A C50A C51A N4A -1(4) . . . . ?
C50A C51A N4A Ni2A -177(2) . . . . ?
C50A C51A N4A C47A 3(4) . . . . ?
N4A C47A C48A C49A 1(4) . . . . ?
C57A N5 C54 N6 179.5(18) . . . . ?
C57A N5 C54 Ni2A -15.7(19) . . . . ?
C57A N5 C55 C56 -180(2) . . . . ?
C57A C58A C59A C60A 5(9) . . . . ?
C57A C58A C63A C64A -180(6) . . . . ?
C57A C58A C63A C65A 67(6) . . . . ?
C57A C62A C66A C67A -96(5) . . . . ?
C57A C62A C66A C68A 142(5) . . . . ?
C58A C57A C62A C61A 2(8) . . . . ?
C58A C57A C62A C66A 173(5) . . . . ?
C58A C59A C60A C61A -7(8) . . . . ?
C59A C58A C63A C64A 4(5) . . . . ?
C59A C58A C63A C65A -109(5) . . . . ?
C59A C60A C61A C62A 7(6) . . . . ?
C60A C61A C62A C57A -5(6) . . . . ?
C60A C61A C62A C66A -176(3) . . . . ?
C61A C62A C66A C67A 74(4) . . . . ?
C61A C62A C66A C68A -48(4) . . . . ?
C62A C57A C58A C59A -3(10) . . . . ?
C62A C57A C58A C63A -179(5) . . . . ?
C63A C58A C59A C60A -178(5) . . . . ?
